data_4086975
loop_
_publ_author_name
'Kubo, Kazuyuki'
'Okitsu, Hiroyuki'
'Miwa, Hiroto'
'Kume, Shoko'
'Cavell, Ronald G.'
'Mizuta, Tsutomu'

_publ_section_title
;
 Carbon(0)-Bridged Pt/Ag Dinuclear and Tetranuclear Complexes Based on a
 Cyclometalated Pincer Carbodiphosphorane Platform
;
_journal_issue 2
_journal_name_full Organometallics
_journal_page_first 266
_journal_paper_doi 10.1021/acs.organomet.6b00700
_journal_volume 36
_journal_year 2017
_chemical_formula_moiety 'C61 H58 Ag O3 P4 Pt, C F3 O3 S, C H2 Cl2'
_chemical_formula_sum 'C63 H60 Ag Cl2 F3 O6 P4 Pt S'
_chemical_formula_weight 1499.91
_space_group_crystal_system triclinic
_space_group_IT_number 2
_space_group_name_Hall '-P 1'
_space_group_name_H-M_alt 'P -1'
_symmetry_space_group_name_Hall '-P 1'
_symmetry_space_group_name_H-M 'P -1'
_atom_sites_solution_hydrogens geom
_audit_creation_date 2016-02-01
_audit_creation_method
;
Olex2 1.2
(compiled 2015.09.30 svn.r3233 for OlexSys, GUI svn.r5103)
;
_cell_angle_alpha 89.4128(8)
_cell_angle_beta 78.9409(8)
_cell_angle_gamma 81.5996(8)
_cell_formula_units_Z 4
_cell_length_a 13.6883(8)
_cell_length_b 17.7602(11)
_cell_length_c 25.7558(15)
_cell_measurement_reflns_used 9883
_cell_measurement_temperature 173.15
_cell_measurement_theta_max 28.695
_cell_measurement_theta_min 2.319
_cell_volume 6078.2(6)
_computing_cell_refinement 'SAINT v7.68A (Bruker, 2009)'
_computing_data_collection 'Bruker APEX2 (Bruker, 2009)'
_computing_data_reduction 'SAINT v7.68A (Bruker, 2009)'
_computing_molecular_graphics 'Olex2 (Dolomanov et al., 2009)'
_computing_publication_material 'Olex2 (Dolomanov et al., 2009)'
_computing_structure_refinement 'ShelXL (Sheldrick, 2014)'
_computing_structure_solution 'ShelXS (Sheldrick, 2008)'
_diffrn_ambient_temperature 173.15
_diffrn_measured_fraction_theta_full 0.979
_diffrn_measured_fraction_theta_max 0.958
_diffrn_measurement_device_type 'Bruker APEX-II CCD'
_diffrn_measurement_method '\f and \w scans'
_diffrn_radiation_type MoK\a
_diffrn_radiation_wavelength 0.71073
_diffrn_reflns_av_R_equivalents 0.0178
_diffrn_reflns_av_unetI/netI 0.0435
_diffrn_reflns_Laue_measured_fraction_full 0.979
_diffrn_reflns_Laue_measured_fraction_max 0.958
_diffrn_reflns_limit_h_max 14
_diffrn_reflns_limit_h_min -17
_diffrn_reflns_limit_k_max 22
_diffrn_reflns_limit_k_min -23
_diffrn_reflns_limit_l_max 33
_diffrn_reflns_limit_l_min -32
_diffrn_reflns_number 35058
_diffrn_reflns_point_group_measured_fraction_full 0.979
_diffrn_reflns_point_group_measured_fraction_max 0.958
_diffrn_reflns_theta_full 25.242
_diffrn_reflns_theta_max 27.500
_diffrn_reflns_theta_min 1.968
_diffrn_standards_number 0
_exptl_absorpt_coefficient_mu 2.909
_exptl_absorpt_correction_T_max 0.868
_exptl_absorpt_correction_T_min 0.793
_exptl_absorpt_correction_type multi-scan
_exptl_absorpt_process_details
;
SADABS-2012/1 (Bruker,2012) was used for absorption correction.
wR2(int) was 0.0863 before and 0.0269 after correction.
The Ratio of minimum to maximum transmission is 0.9136.
The \l/2 correction factor is 0.0015.
;
_exptl_crystal_colour yellow
_exptl_crystal_colour_primary yellow
_exptl_crystal_density_diffrn 1.639
_exptl_crystal_description block
_exptl_crystal_F_000 2992
_exptl_crystal_size_max 0.07
_exptl_crystal_size_mid 0.05
_exptl_crystal_size_min 0.05
_refine_diff_density_max 1.066
_refine_diff_density_min -1.331
_refine_diff_density_rms 0.109
_refine_ls_extinction_method none
_refine_ls_goodness_of_fit_ref 1.021
_refine_ls_hydrogen_treatment constr
_refine_ls_matrix_type full
_refine_ls_number_parameters 1571
_refine_ls_number_reflns 26740
_refine_ls_number_restraints 212
_refine_ls_restrained_S_all 1.024
_refine_ls_R_factor_all 0.0496
_refine_ls_R_factor_gt 0.0354
_refine_ls_shift/su_max 0.003
_refine_ls_shift/su_mean 0.000
_refine_ls_structure_factor_coef Fsqd
_refine_ls_weighting_details 'w=1/[\s^2^(Fo^2^)+(0.0344P)^2^+9.8637P] where P=(Fo^2^+2Fc^2^)/3'
_refine_ls_weighting_scheme calc
_refine_ls_wR_factor_gt 0.0775
_refine_ls_wR_factor_ref 0.0849
_reflns_Friedel_coverage 0.000
_reflns_number_gt 21742
_reflns_number_total 26740
_reflns_threshold_expression 'I > 2\s(I)'
_cod_data_source_file om6b00700_si_002.cif
_cod_data_source_block 5
_cod_database_code 4086975
_shelx_space_group_comment
;
The symmetry employed for this shelxl refinement is uniquely defined
by the following loop, which should always be used as a source of
symmetry information in preference to the above space-group names.
They are only intended as comments.
;
_shelx_estimated_absorpt_t_max 0.868
_shelx_estimated_absorpt_t_min 0.822
_olex2_refinement_description
;
1. Fixed Uiso
 At 1.2 times of:
  All C(H) groups, All C(H,H) groups, All C(H,H,H,H) groups
 At 1.5 times of:
  All C(H,H,H) groups, All C(H,H,H,H,H,H) groups
2. Restrained distances
 Cl1-C63 = Cl2A-C63A = Cl2-C63 = Cl1A-C63A
 1.77 with sigma of 0.02
 Cl2C-C63B = Cl2B-C63B = Cl1C-C63B = Cl1B-C63B
 1.77 with sigma of 0.02
 S1C-O5C = S1C-O4C = S1C-O6C = S1B-O6B = S1B-O4B = S1B-O5B
 1.431 with sigma of 0.02
 F1B-C62B = F3B-C62B = F2B-C62B = F1C-C62C = F2C-C62C = F3C-C62C
 1.326 with sigma of 0.02
 F1C-F3C
 2.13 with sigma of 0.04
 F1C-F2C
 2.13 with sigma of 0.04
 F2C-F3C
 2.13 with sigma of 0.04
 F1B-F2B
 2.13 with sigma of 0.04
 F1B-F3B
 2.13 with sigma of 0.04
 F3B-F2B
 2.13 with sigma of 0.04
 O5C-O4C
 2.416 with sigma of 0.04
 O5C-O6C
 2.416 with sigma of 0.04
 O6C-O4C
 2.416 with sigma of 0.04
 O4B-O5B
 2.416 with sigma of 0.04
 O5B-O6B
 2.416 with sigma of 0.04
 O6B-O4B
 2.416 with sigma of 0.04
3. Rigid bond restraints
 Cl2A, C63, Cl1, Cl2, C63A, Cl1A, Cl2C, Cl2B, C63B, Cl1C, Cl1B, C58A, C58, C59,
  C56A, C57, C56, C60A, C60, C61, C60B, C61B, C58B, C58C, C59B, C56C, C56B, C57B
 with sigma for 1-2 distances of 0.01 and sigma for 1-3 distances of 0.01
 C61C, C60C
 with sigma for 1-2 distances of 0.005 and sigma for 1-3 distances of 0.005
4. Uiso/Uaniso restraints and constraints
Cl2C \\sim Cl2B \\sim C63B \\sim Cl1C \\sim Cl1B \\sim Cl1 \\sim C63 \\sim Cl2A
\\sim Cl2 \\sim C63A \\sim Cl1A \\sim C59 \\sim C58 \\sim C58A \\sim C56A \\sim
C57 \\sim C56 \\sim C60 \\sim C60A \\sim C61 \\sim C61B \\sim C60B \\sim C58C
\\sim C58B \\sim C59B \\sim C56B \\sim C56C \\sim C57B: within 1.7A with sigma
of 0.04 and sigma for terminal atoms of 0.08
C61C \\sim C60C: within 1.7A with sigma of 0.04 and sigma for terminal atoms of
0.02
Uanis(C60C) \\sim Ueq, Uanis(C61C) \\sim Ueq: with sigma of 0.05 and sigma for
terminal atoms of 0.1
5. Others
 Sof(Cl2A)=Sof(Cl1A)=Sof(C63A)=Sof(H63G)=Sof(H63H)=1-FVAR(1)
 Sof(Cl1)=Sof(Cl2)=Sof(C63)=Sof(H63E)=Sof(H63F)=FVAR(1)
 Sof(H63C)=Sof(H63D)=Sof(Cl1C)=Sof(Cl2C)=1-FVAR(2)
 Sof(Cl1B)=Sof(Cl2B)=Sof(H63A)=Sof(H63B)=FVAR(2)
 Sof(H57J)=Sof(H57K)=Sof(H57L)=Sof(H61J)=Sof(H61K)=Sof(H61L)=Sof(H59J)=
 Sof(H59K)=Sof(H59L)=Sof(C58A)=Sof(H58G)=Sof(H58H)=Sof(C60A)=Sof(H60G)=
 Sof(H60H)=Sof(C56A)=Sof(H56G)=Sof(H56H)=1-FVAR(3)
 Sof(H57G)=Sof(H57H)=Sof(H57I)=Sof(C56)=Sof(H56E)=Sof(H56F)=Sof(H61G)=
 Sof(H61H)=Sof(H61I)=Sof(C58)=Sof(H58E)=Sof(H58F)=Sof(H59G)=Sof(H59H)=Sof(H59I)=
 Sof(C60)=Sof(H60E)=Sof(H60F)=FVAR(3)
 Sof(H57D)=Sof(H57E)=Sof(H57F)=Sof(H59D)=Sof(H59E)=Sof(H59F)=Sof(C61C)=
 Sof(H61D)=Sof(H61E)=Sof(H61F)=Sof(C60C)=Sof(H60C)=Sof(H60D)=Sof(C56C)=
 Sof(H56C)=Sof(H56D)=Sof(C58C)=Sof(H58C)=Sof(H58D)=1-FVAR(4)
 Sof(H57A)=Sof(H57B)=Sof(H57C)=Sof(C56B)=Sof(H56A)=Sof(H56B)=Sof(H59A)=
 Sof(H59B)=Sof(H59C)=Sof(C60B)=Sof(H60A)=Sof(H60B)=Sof(C61B)=Sof(H61A)=
 Sof(H61B)=Sof(H61C)=Sof(C58B)=Sof(H58A)=Sof(H58B)=FVAR(4)
 Sof(O6C)=Sof(S1C)=Sof(F3C)=Sof(C62C)=Sof(O4C)=Sof(F2C)=Sof(O5C)=Sof(F1C)=1-
 FVAR(5)
 Sof(S1B)=Sof(F2B)=Sof(O4B)=Sof(F3B)=Sof(F1B)=Sof(O5B)=Sof(C62B)=Sof(O6B)=
 FVAR(5)
6.a Secondary CH2 refined with riding coordinates:
 C56(H56E,H56F), C58(H58E,H58F), C60(H60E,H60F), C63B(H63A,H63B), C63B(H63C,
 H63D), C63(H63E,H63F), C56B(H56A,H56B), C60B(H60A,H60B), C58B(H58A,H58B),
 C58A(H58G,H58H), C60A(H60G,H60H), C56A(H56G,H56H), C60C(H60C,H60D), C56C(H56C,
 H56D), C58C(H58C,H58D), C63A(H63G,H63H)
6.b Aromatic/amide H refined with riding coordinates:
 C27B(H27B), C36B(H36B), C33B(H33B), C21(H21), C36(H36), C18B(H18B), C10(H10),
 C9(H9), C13B(H13B), C35B(H35B), C24(H24), C25B(H25B), C13(H13), C17(H17),
 C18(H18), C27(H27), C21B(H21B), C31(H31), C34B(H34B), C25(H25), C33(H33),
 C35(H35), C10B(H10B), C11(H11), C16(H16), C9B(H9B), C23(H23), C49(H49),
 C34(H34), C15(H15), C47(H47), C22(H22), C30(H30), C15B(H15B), C12(H12),
 C55B(H55B), C17B(H17B), C48(H48), C24B(H24B), C45(H45), C11B(H11B), C43(H43),
 C12B(H12B), C22B(H22B), C55(H55), C39(H39), C28(H28), C46(H46), C7(H7), C6(H6),
  C3(H3), C28B(H28B), C31B(H31B), C45B(H45B), C42B(H42B), C16B(H16B), C7B(H7B),
 C39B(H39B), C43B(H43B), C6B(H6B), C30B(H30B), C53(H53), C3B(H3B), C29B(H29B),
 C51(H51), C41B(H41B), C54(H54), C51B(H51B), C23B(H23B), C29(H29), C52(H52),
 C54B(H54B), C40B(H40B), C47B(H47B), C4(H4), C5(H5), C46B(H46B), C49B(H49B),
 C48B(H48B), C4B(H4B), C5B(H5B), C40(H40), C52B(H52B), C41(H41), C42(H42),
 C53B(H53B)
6.c Idealised Me refined as rotating group:
 C57(H57G,H57H,H57I), C57(H57J,H57K,H57L), C61(H61G,H61H,H61I), C61(H61J,H61K,
 H61L), C59(H59G,H59H,H59I), C59(H59J,H59K,H59L), C57B(H57A,H57B,H57C),
 C57B(H57D,H57E,H57F), C59B(H59A,H59B,H59C), C59B(H59D,H59E,H59F), C61B(H61A,
 H61B,H61C), C61C(H61D,H61E,H61F)
;
_shelx_shelxl_version_number 2014/7
_olex2_submission_special_instructions 'No special instructions were received'

loop_
_space_group_symop_operation_xyz
'x, y, z'
'-x, -y, -z'

loop_
_atom_site_label
_atom_site_type_symbol
_atom_site_fract_x
_atom_site_fract_y
_atom_site_fract_z
_atom_site_U_iso_or_equiv
_atom_site_adp_type
_atom_site_occupancy
_atom_site_site_symmetry_order
_atom_site_calc_flag
_atom_site_refinement_flags_posn
_atom_site_refinement_flags_adp
_atom_site_refinement_flags_occupancy
_atom_site_disorder_assembly
_atom_site_disorder_group
Pt1 Pt -0.14236(2) -0.98540(2) -0.77478(2) 0.01991(4) Uani 1 1 d . . . . .
Pt1B Pt 0.15961(2) -0.53982(2) -0.72365(2) 0.02064(4) Uani 1 1 d . . . . .
Ag1 Ag -0.35248(2) -0.97081(2) -0.78097(2) 0.03035(8) Uani 1 1 d . . . . .
Ag1B Ag 0.37117(2) -0.58870(2) -0.72732(2) 0.03380(8) Uani 1 1 d . . . . .
P2B P 0.30772(7) -0.52513(6) -0.83358(4) 0.0207(2) Uani 1 1 d . . . . .
P2 P -0.25201(8) -1.12711(6) -0.73557(4) 0.0212(2) Uani 1 1 d . . . . .
P1 P -0.29115(7) -0.98636(6) -0.66274(4) 0.01844(19) Uani 1 1 d . . . . .
P1B P 0.29425(8) -0.40840(6) -0.74326(4) 0.0232(2) Uani 1 1 d . . . . .
P3 P -0.01207(8) -0.93956(6) -0.81882(4) 0.0258(2) Uani 1 1 d . . . . .
P3B P 0.01801(8) -0.57600(6) -0.68568(4) 0.0250(2) Uani 1 1 d . . . . .
P4 P -0.45544(10) -0.93576(9) -0.84449(5) 0.0462(3) Uani 1 1 d . . . . .
P4B P 0.48130(12) -0.68078(10) -0.69276(7) 0.0653(5) Uani 1 1 d . . . . .
C1B C 0.2870(3) -0.4988(2) -0.76697(15) 0.0205(8) Uani 1 1 d . . . . .
C1 C -0.2615(3) -1.0291(2) -0.72544(14) 0.0197(8) Uani 1 1 d . . . . .
O2B O -0.0532(2) -0.51291(16) -0.64672(12) 0.0317(7) Uani 1 1 d . . . . .
C26B C 0.2461(3) -0.4595(2) -0.87536(15) 0.0257(8) Uani 1 1 d . . . . .
C32B C 0.2567(3) -0.6128(2) -0.83022(16) 0.0245(8) Uani 1 1 d . . . . .
C20B C 0.4375(3) -0.5413(2) -0.86863(17) 0.0275(9) Uani 1 1 d . . . . .
C37B C 0.1865(3) -0.6219(2) -0.78397(16) 0.0253(8) Uani 1 1 d . . . . .
C27B C 0.2936(3) -0.4000(2) -0.89885(17) 0.0310(9) Uani 1 1 d . . . . .
H27B H 0.3596 -0.3955 -0.8940 0.037 Uiso 1 1 calc R . . . .
C36B C 0.1512(4) -0.6928(2) -0.78060(18) 0.0358(10) Uani 1 1 d . . . . .
H36B H 0.1038 -0.7027 -0.7501 0.043 Uiso 1 1 calc R . . . .
C33B C 0.2899(4) -0.6686(2) -0.86990(17) 0.0343(10) Uani 1 1 d . . . . .
H33B H 0.3380 -0.6597 -0.9004 0.041 Uiso 1 1 calc R . . . .
O3 O 0.0661(2) -0.99964(17) -0.85712(12) 0.0345(7) Uani 1 1 d . . . . .
O3B O -0.0537(2) -0.59894(17) -0.72397(11) 0.0320(7) Uani 1 1 d . . . . .
O1 O -0.0244(2) -0.86383(17) -0.85331(12) 0.0346(7) Uani 1 1 d . . . . .
O2 O 0.0592(2) -0.90407(17) -0.78541(11) 0.0308(7) Uani 1 1 d . . . . .
C19 C -0.1794(3) -0.8911(2) -0.72218(15) 0.0222(8) Uani 1 1 d . . . . .
C14 C -0.2467(3) -0.8967(2) -0.67392(15) 0.0209(8) Uani 1 1 d . . . . .
C8 C -0.2294(3) -1.0336(2) -0.61275(14) 0.0232(8) Uani 1 1 d . . . . .
C37 C -0.1341(3) -1.0818(2) -0.82335(15) 0.0242(8) Uani 1 1 d . . . . .
C2 C -0.4230(3) -0.9737(2) -0.63168(15) 0.0215(8) Uani 1 1 d . . . . .
C19B C 0.1696(3) -0.4654(2) -0.66312(16) 0.0245(8) Uani 1 1 d . . . . .
C21 C -0.4258(3) -1.1535(2) -0.76745(16) 0.0303(9) Uani 1 1 d . . . . .
H21 H -0.3924 -1.1435 -0.8021 0.036 Uiso 1 1 calc R . . . .
C8B C 0.2259(3) -0.3297(2) -0.77238(16) 0.0265(9) Uani 1 1 d . . . . .
C14B C 0.2333(3) -0.4091(2) -0.67536(16) 0.0272(9) Uani 1 1 d . . . . .
C36 C -0.0846(3) -1.0952(3) -0.87614(17) 0.0342(10) Uani 1 1 d . . . . .
H36 H -0.0471 -1.0578 -0.8930 0.041 Uiso 1 1 calc R . . . .
C26 C -0.1752(3) -1.1895(2) -0.69830(16) 0.0280(9) Uani 1 1 d . . . . .
C18B C 0.1265(3) -0.4681(3) -0.60929(16) 0.0313(9) Uani 1 1 d . . . . .
H18B H 0.0845 -0.5057 -0.5981 0.038 Uiso 1 1 calc R . . . .
C20 C -0.3740(3) -1.1578(2) -0.72576(15) 0.0242(8) Uani 1 1 d . . . . .
C50 C 0.1586(3) -0.9927(3) -0.89001(16) 0.0322(10) Uani 1 1 d . . . . .
C10 C -0.2222(3) -1.1281(3) -0.54472(17) 0.0360(10) Uani 1 1 d . . . . .
H10 H -0.2511 -1.1666 -0.5239 0.043 Uiso 1 1 calc R . . . .
C9 C -0.2726(3) -1.0898(2) -0.58157(15) 0.0275(9) Uani 1 1 d . . . . .
H9 H -0.3362 -1.1018 -0.5856 0.033 Uiso 1 1 calc R . . . .
C13B C 0.1304(3) -0.3369(3) -0.78137(17) 0.0318(9) Uani 1 1 d . . . . .
H13B H 0.1049 -0.3839 -0.7753 0.038 Uiso 1 1 calc R . . . .
C35B C 0.1825(4) -0.7485(3) -0.8197(2) 0.0437(12) Uani 1 1 d . . . . .
H35B H 0.1559 -0.7951 -0.8157 0.052 Uiso 1 1 calc R . . . .
C24 C -0.5234(4) -1.1834(3) -0.66674(18) 0.0388(11) Uani 1 1 d . . . . .
H24 H -0.5567 -1.1940 -0.6322 0.047 Uiso 1 1 calc R . . . .
C25B C 0.4580(4) -0.5534(3) -0.92358(18) 0.0373(11) Uani 1 1 d . . . . .
H25B H 0.4042 -0.5517 -0.9422 0.045 Uiso 1 1 calc R . . . .
C32 C -0.1890(3) -1.1410(2) -0.80282(15) 0.0244(8) Uani 1 1 d . . . . .
C13 C -0.1362(3) -1.0167(3) -0.60623(18) 0.0349(10) Uani 1 1 d . . . . .
H13 H -0.1056 -0.9792 -0.6273 0.042 Uiso 1 1 calc R . . . .
C17 C -0.1685(3) -0.7634(2) -0.69026(18) 0.0333(10) Uani 1 1 d . . . . .
H17 H -0.1405 -0.7175 -0.6963 0.040 Uiso 1 1 calc R . . . .
C44 C 0.0804(3) -0.9313(3) -0.73715(17) 0.0310(10) Uani 1 1 d . . . . .
C18 C -0.1443(3) -0.8203(2) -0.72951(18) 0.0315(10) Uani 1 1 d . . . . .
H18 H -0.1028 -0.8110 -0.7623 0.038 Uiso 1 1 calc R . . . .
C27 C -0.1968(4) -1.2618(3) -0.68343(19) 0.0391(11) Uani 1 1 d . . . . .
H27 H -0.2573 -1.2773 -0.6895 0.047 Uiso 1 1 calc R . . . .
C21B C 0.5173(3) -0.5421(3) -0.84243(19) 0.0340(10) Uani 1 1 d . . . . .
H21B H 0.5045 -0.5336 -0.8052 0.041 Uiso 1 1 calc R . . . .
C31 C -0.0859(3) -1.1682(3) -0.68885(18) 0.0352(10) Uani 1 1 d . . . . .
H31 H -0.0695 -1.1193 -0.6989 0.042 Uiso 1 1 calc R . . . .
C34B C 0.2522(4) -0.7371(3) -0.86444(19) 0.0439(12) Uani 1 1 d . . . . .
H34B H 0.2738 -0.7757 -0.8911 0.053 Uiso 1 1 calc R . . . .
C25 C -0.4235(3) -1.1737(2) -0.67529(16) 0.0305(9) Uani 1 1 d . . . . .
H25 H -0.3884 -1.1777 -0.6467 0.037 Uiso 1 1 calc R . . . .
C33 C -0.1919(3) -1.2071(3) -0.83101(17) 0.0329(10) Uani 1 1 d . . . . .
H33 H -0.2289 -1.2451 -0.8147 0.039 Uiso 1 1 calc R . . . .
C35 C -0.0873(4) -1.1600(3) -0.90496(18) 0.0403(12) Uani 1 1 d . . . . .
H35 H -0.0522 -1.1657 -0.9406 0.048 Uiso 1 1 calc R . . . .
C50B C -0.0704(3) -0.5593(3) -0.76891(18) 0.0401(12) Uani 1 1 d . . . . .
C10B C 0.2029(4) -0.1993(3) -0.7996(2) 0.0478(13) Uani 1 1 d . . . . .
H10B H 0.2274 -0.1520 -0.8058 0.057 Uiso 1 1 calc R . . . .
C38 C -0.0838(4) -0.8529(3) -0.89252(19) 0.0383(11) Uani 1 1 d . . . . .
C11 C -0.1312(4) -1.1103(3) -0.53853(19) 0.0479(13) Uani 1 1 d . . . . .
H11 H -0.0972 -1.1362 -0.5132 0.057 Uiso 1 1 calc R . . . .
C16 C -0.2322(3) -0.7726(2) -0.64287(17) 0.0309(9) Uani 1 1 d . . . . .
H16 H -0.2474 -0.7340 -0.6161 0.037 Uiso 1 1 calc R . . . .
C9B C 0.2619(4) -0.2603(3) -0.78152(19) 0.0394(11) Uani 1 1 d . . . . .
H9B H 0.3268 -0.2549 -0.7754 0.047 Uiso 1 1 calc R . . . .
C23 C -0.5756(4) -1.1781(3) -0.70763(19) 0.0414(12) Uani 1 1 d . . . . .
H23 H -0.6447 -1.1840 -0.7012 0.050 Uiso 1 1 calc R . . . .
C49 C 0.0866(4) -0.8780(3) -0.7004(2) 0.0426(12) Uani 1 1 d . . . . .
H49 H 0.0733 -0.8253 -0.7077 0.051 Uiso 1 1 calc R . . . .
C34 C -0.1408(4) -1.2169(3) -0.88243(19) 0.0405(11) Uani 1 1 d . . . . .
H34 H -0.1419 -1.2615 -0.9022 0.049 Uiso 1 1 calc R . . . .
C15 C -0.2736(3) -0.8395(2) -0.63536(16) 0.0282(9) Uani 1 1 d . . . . .
H15 H -0.3203 -0.8462 -0.6039 0.034 Uiso 1 1 calc R . . . .
C47 C 0.1320(4) -0.9768(4) -0.6427(2) 0.0574(16) Uani 1 1 d . . . . .
H47 H 0.1501 -0.9929 -0.6101 0.069 Uiso 1 1 calc R . . . .
C22 C -0.5263(3) -1.1639(3) -0.75840(18) 0.0379(11) Uani 1 1 d . . . . .
H22 H -0.5614 -1.1613 -0.7870 0.045 Uiso 1 1 calc R . . . .
C30 C -0.0207(4) -1.2182(3) -0.6648(2) 0.0475(13) Uani 1 1 d . . . . .
H30 H 0.0395 -1.2030 -0.6580 0.057 Uiso 1 1 calc R . . . .
C15B C 0.2467(4) -0.3568(3) -0.63819(19) 0.0395(11) Uani 1 1 d . . . . .
H15B H 0.2872 -0.3181 -0.6487 0.047 Uiso 1 1 calc R . . . .
C12 C -0.0885(4) -1.0548(3) -0.5690(2) 0.0501(14) Uani 1 1 d . . . . .
H12 H -0.0254 -1.0427 -0.5643 0.060 Uiso 1 1 calc R . . . .
C55B C -0.0860(4) -0.4808(4) -0.7695(2) 0.0556(15) Uani 1 1 d . . . . .
H55B H -0.0801 -0.4513 -0.7400 0.067 Uiso 1 1 calc R . . . .
C17B C 0.1425(4) -0.4186(3) -0.57194(18) 0.0387(11) Uani 1 1 d . . . . .
H17B H 0.1128 -0.4235 -0.5358 0.046 Uiso 1 1 calc R . . . .
C48 C 0.1125(4) -0.9009(3) -0.6527(2) 0.0510(14) Uani 1 1 d . . . . .
H48 H 0.1167 -0.8641 -0.6270 0.061 Uiso 1 1 calc R . . . .
C24B C 0.5569(4) -0.5680(3) -0.9509(2) 0.0512(14) Uani 1 1 d . . . . .
H24B H 0.5706 -0.5783 -0.9879 0.061 Uiso 1 1 calc R . . . .
C45 C 0.0993(3) -1.0074(3) -0.7279(2) 0.0427(12) Uani 1 1 d . . . . .
H45 H 0.0946 -1.0440 -0.7536 0.051 Uiso 1 1 calc R . . . .
C11B C 0.1088(4) -0.2071(3) -0.8084(2) 0.0491(13) Uani 1 1 d . . . . .
H11B H 0.0686 -0.1653 -0.8210 0.059 Uiso 1 1 calc R . . . .
C43 C -0.1543(5) -0.7894(4) -0.8882(3) 0.0656(17) Uani 1 1 d . . . . .
H43 H -0.1672 -0.7565 -0.8581 0.079 Uiso 1 1 calc R . . . .
C12B C 0.0731(4) -0.2751(3) -0.7992(2) 0.0446(12) Uani 1 1 d . . . . .
H12B H 0.0078 -0.2798 -0.8051 0.054 Uiso 1 1 calc R . . . .
C22B C 0.6160(4) -0.5554(3) -0.8703(2) 0.0508(14) Uani 1 1 d . . . . .
H22B H 0.6703 -0.5560 -0.8522 0.061 Uiso 1 1 calc R . . . .
C55 C 0.2162(4) -1.0602(3) -0.90706(19) 0.0452(12) Uani 1 1 d . . . . .
H55 H 0.1940 -1.1068 -0.8955 0.054 Uiso 1 1 calc R . . . .
C39 C -0.0649(4) -0.8999(3) -0.9361(2) 0.0521(14) Uani 1 1 d . . . . .
H39 H -0.0139 -0.9429 -0.9394 0.063 Uiso 1 1 calc R . . . .
C28 C -0.1309(5) -1.3115(3) -0.6599(2) 0.0523(14) Uani 1 1 d . . . . .
H28 H -0.1464 -1.3607 -0.6500 0.063 Uiso 1 1 calc R . . . .
C46 C 0.1254(4) -1.0301(3) -0.6800(2) 0.0537(15) Uani 1 1 d . . . . .
H46 H 0.1388 -1.0828 -0.6729 0.064 Uiso 1 1 calc R . . . .
S1 S -0.51572(9) -0.75591(7) -0.49115(4) 0.0367(3) Uani 1 1 d . . . . .
O1B O 0.0117(2) -0.65419(16) -0.65391(11) 0.0309(7) Uani 1 1 d . . . . .
O4 O -0.5151(3) -0.8187(2) -0.45583(14) 0.0527(10) Uani 1 1 d . . . . .
F1 F -0.5979(3) -0.6658(2) -0.40994(14) 0.0791(11) Uani 1 1 d . . . . .
F3 F -0.4379(3) -0.6829(2) -0.42524(14) 0.0695(10) Uani 1 1 d . . . . .
O5 O -0.6062(3) -0.7370(2) -0.51171(15) 0.0561(10) Uani 1 1 d . . . . .
C7 C -0.4528(3) -0.9495(2) -0.57869(16) 0.0299(9) Uani 1 1 d . . . . .
H7 H -0.4037 -0.9409 -0.5588 0.036 Uiso 1 1 calc R . . . .
C6 C -0.5533(3) -0.9383(3) -0.55529(18) 0.0367(11) Uani 1 1 d . . . . .
H6 H -0.5732 -0.9205 -0.5196 0.044 Uiso 1 1 calc R . . . .
C44B C -0.1390(3) -0.5199(2) -0.60780(17) 0.0292(9) Uani 1 1 d . . . . .
C2B C 0.4223(3) -0.3903(2) -0.74749(19) 0.0337(10) Uani 1 1 d . . . . .
C3 C -0.4965(3) -0.9879(2) -0.65958(16) 0.0264(9) Uani 1 1 d . . . . .
H3 H -0.4776 -1.0045 -0.6955 0.032 Uiso 1 1 calc R . . . .
C28B C 0.2453(4) -0.3474(3) -0.92918(19) 0.0434(12) Uani 1 1 d . . . . .
H28B H 0.2779 -0.3066 -0.9446 0.052 Uiso 1 1 calc R . . . .
O6 O -0.4241(3) -0.7549(2) -0.52847(15) 0.0577(10) Uani 1 1 d . . . . .
C31B C 0.1495(3) -0.4653(3) -0.88274(18) 0.0365(10) Uani 1 1 d . . . . .
H31B H 0.1155 -0.5049 -0.8666 0.044 Uiso 1 1 calc R . . . .
C45B C -0.2052(4) -0.5698(3) -0.6120(2) 0.0462(13) Uani 1 1 d . . . . .
H45B H -0.1956 -0.6014 -0.6427 0.055 Uiso 1 1 calc R . . . .
C38B C 0.0556(4) -0.6693(2) -0.60886(19) 0.0351(10) Uani 1 1 d . . . . .
C42B C 0.1937(6) -0.6867(4) -0.5655(3) 0.080(2) Uani 1 1 d . . . . .
H42B H 0.2636 -0.6876 -0.5665 0.096 Uiso 1 1 calc R . . . .
C16B C 0.2008(4) -0.3620(3) -0.5862(2) 0.0468(13) Uani 1 1 d . . . . .
H16B H 0.2093 -0.3270 -0.5603 0.056 Uiso 1 1 calc R . . . .
C7B C 0.4767(4) -0.3673(3) -0.7943(2) 0.0446(12) Uani 1 1 d . . . . .
H7B H 0.4449 -0.3547 -0.8236 0.054 Uiso 1 1 calc R . . . .
C39B C -0.0062(5) -0.6856(4) -0.5635(2) 0.0655(18) Uani 1 1 d . . . . .
H39B H -0.0760 -0.6854 -0.5626 0.079 Uiso 1 1 calc R . . . .
C43B C 0.1555(4) -0.6698(3) -0.6107(3) 0.0589(16) Uani 1 1 d . . . . .
H43B H 0.1983 -0.6587 -0.6426 0.071 Uiso 1 1 calc R . . . .
C6B C 0.5800(4) -0.3624(3) -0.7982(3) 0.0648(19) Uani 1 1 d . . . . .
H6B H 0.6180 -0.3470 -0.8303 0.078 Uiso 1 1 calc R . . . .
C62 C -0.5170(4) -0.6748(3) -0.4486(2) 0.0453(12) Uani 1 1 d . . . . .
C30B C 0.1033(4) -0.4129(3) -0.9138(2) 0.0490(13) Uani 1 1 d . . . . .
H30B H 0.0378 -0.4176 -0.9193 0.059 Uiso 1 1 calc R . . . .
C53 C 0.3381(4) -0.9923(4) -0.9579(2) 0.0523(15) Uani 1 1 d . . . . .
H53 H 0.4010 -0.9923 -0.9811 0.063 Uiso 1 1 calc R . . . .
C3B C 0.4709(4) -0.4088(3) -0.7050(2) 0.0517(14) Uani 1 1 d . . . . .
H3B H 0.4345 -0.4253 -0.6728 0.062 Uiso 1 1 calc R . . . .
C29B C 0.1503(4) -0.3543(3) -0.9369(2) 0.0498(13) Uani 1 1 d . . . . .
H29B H 0.1174 -0.3187 -0.9580 0.060 Uiso 1 1 calc R . . . .
C51 C 0.1892(4) -0.9240(3) -0.9070(2) 0.0461(13) Uani 1 1 d . . . . .
H51 H 0.1483 -0.8771 -0.8952 0.055 Uiso 1 1 calc R . . . .
C41B C 0.1344(7) -0.7019(4) -0.5205(3) 0.082(2) Uani 1 1 d . . . . .
H41B H 0.1618 -0.7122 -0.4895 0.099 Uiso 1 1 calc R . . . .
C54 C 0.3074(4) -1.0602(4) -0.9414(2) 0.0587(16) Uani 1 1 d . . . . .
H54 H 0.3484 -1.1069 -0.9535 0.070 Uiso 1 1 calc R . . . .
C51B C -0.0770(4) -0.6021(4) -0.8121(2) 0.0599(16) Uani 1 1 d . . . . .
H51B H -0.0641 -0.6561 -0.8113 0.072 Uiso 1 1 calc R . . . .
C23B C 0.6348(4) -0.5677(3) -0.9244(2) 0.0573(15) Uani 1 1 d . . . . .
H23B H 0.7023 -0.5759 -0.9434 0.069 Uiso 1 1 calc R . . . .
C29 C -0.0435(4) -1.2896(3) -0.6509(2) 0.0517(14) Uani 1 1 d . . . . .
H29 H 0.0017 -1.3239 -0.6350 0.062 Uiso 1 1 calc R . . . .
C52 C 0.2798(4) -0.9249(3) -0.9414(2) 0.0485(14) Uani 1 1 d . . . . .
H52 H 0.3016 -0.8784 -0.9537 0.058 Uiso 1 1 calc R . . . .
C57 C -0.3252(5) -1.0439(5) -0.9119(2) 0.096(3) Uani 1 1 d . U . . .
H57G H -0.2917 -1.0642 -0.8833 0.144 Uiso 0.700(7) 1 calc GR . P A 1
H57H H -0.2963 -0.9990 -0.9265 0.144 Uiso 0.700(7) 1 calc GR . P A 1
H57I H -0.3154 -1.0828 -0.9399 0.144 Uiso 0.700(7) 1 calc GR . P A 1
H57J H -0.3672 -1.0749 -0.9267 0.144 Uiso 0.300(7) 1 calc GR . P A 2
H57K H -0.3187 -1.0614 -0.8764 0.144 Uiso 0.300(7) 1 calc GR . P A 2
H57L H -0.2584 -1.0487 -0.9347 0.144 Uiso 0.300(7) 1 calc GR . P A 2
C54B C -0.1110(4) -0.4461(5) -0.8153(3) 0.081(2) Uani 1 1 d . . . . .
H54B H -0.1223 -0.3921 -0.8169 0.098 Uiso 1 1 calc R . . . .
C56 C -0.4382(6) -1.0213(5) -0.8903(3) 0.055(2) Uani 0.700(7) 1 d . U P A 1
H56E H -0.4658 -1.0642 -0.8707 0.066 Uiso 0.700(7) 1 calc R . P A 1
H56F H -0.4743 -1.0087 -0.9198 0.066 Uiso 0.700(7) 1 calc R . P A 1
C61 C -0.6379(5) -0.9766(4) -0.7897(3) 0.0748(19) Uani 1 1 d . U . . .
H61G H -0.6034 -0.9882 -0.7599 0.112 Uiso 0.700(7) 1 calc GR . P A 1
H61H H -0.6322 -1.0229 -0.8111 0.112 Uiso 0.700(7) 1 calc GR . P A 1
H61I H -0.7091 -0.9576 -0.7762 0.112 Uiso 0.700(7) 1 calc GR . P A 1
H61J H -0.6572 -0.9224 -0.7803 0.112 Uiso 0.300(7) 1 calc GR . P A 2
H61K H -0.6136 -1.0038 -0.7603 0.112 Uiso 0.300(7) 1 calc GR . P A 2
H61L H -0.6964 -0.9975 -0.7970 0.112 Uiso 0.300(7) 1 calc GR . P A 2
C58 C -0.4277(8) -0.8629(5) -0.8914(3) 0.066(2) Uani 0.700(7) 1 d . U P A 1
H58E H -0.3557 -0.8728 -0.9085 0.079 Uiso 0.700(7) 1 calc R . P A 1
H58F H -0.4683 -0.8640 -0.9192 0.079 Uiso 0.700(7) 1 calc R . P A 1
C59 C -0.4516(7) -0.7820(5) -0.8634(3) 0.096(2) Uani 1 1 d . U . . .
H59G H -0.4157 -0.7823 -0.8339 0.144 Uiso 0.700(7) 1 calc GR . P A 1
H59H H -0.5242 -0.7698 -0.8499 0.144 Uiso 0.700(7) 1 calc GR . P A 1
H59I H -0.4298 -0.7437 -0.8889 0.144 Uiso 0.700(7) 1 calc GR . P A 1
H59J H -0.4542 -0.7674 -0.8999 0.144 Uiso 0.300(7) 1 calc GR . P A 2
H59K H -0.3848 -0.8096 -0.8618 0.144 Uiso 0.300(7) 1 calc GR . P A 2
H59L H -0.4648 -0.7362 -0.8407 0.144 Uiso 0.300(7) 1 calc GR . P A 2
C60 C -0.5908(6) -0.9176(5) -0.8229(3) 0.053(2) Uani 0.700(7) 1 d . U P A 1
H60E H -0.6081 -0.8688 -0.8027 0.064 Uiso 0.700(7) 1 calc R . P A 1
H60F H -0.6217 -0.9108 -0.8547 0.064 Uiso 0.700(7) 1 calc R . P A 1
C40B C 0.0344(7) -0.7026(4) -0.5188(3) 0.094(3) Uani 1 1 d . . . . .
H40B H -0.0075 -0.7148 -0.4869 0.113 Uiso 1 1 calc R . . . .
C57B C 0.3604(7) -0.7968(5) -0.6931(4) 0.107(3) Uani 1 1 d . U . . .
H57A H 0.3197 -0.7611 -0.7125 0.161 Uiso 0.614(10) 1 calc GR . P B 1
H57B H 0.3362 -0.7882 -0.6550 0.161 Uiso 0.614(10) 1 calc GR . P B 1
H57C H 0.3547 -0.8491 -0.7025 0.161 Uiso 0.614(10) 1 calc GR . P B 1
H57D H 0.3955 -0.7989 -0.7301 0.161 Uiso 0.386(10) 1 calc GR . P B 2
H57E H 0.2938 -0.7664 -0.6901 0.161 Uiso 0.386(10) 1 calc GR . P B 2
H57F H 0.3530 -0.8485 -0.6810 0.161 Uiso 0.386(10) 1 calc GR . P B 2
F2 F -0.5167(3) -0.61068(18) -0.47471(14) 0.0685(10) Uani 1 1 d . . . . .
C47B C -0.3020(4) -0.5261(3) -0.5281(2) 0.0469(13) Uani 1 1 d . . . . .
H47B H -0.3584 -0.5284 -0.5004 0.056 Uiso 1 1 calc R . . . .
C4 C -0.5970(3) -0.9778(3) -0.63509(19) 0.0389(11) Uani 1 1 d . . . . .
H4 H -0.6466 -0.9881 -0.6542 0.047 Uiso 1 1 calc R . . . .
C5 C -0.6252(3) -0.9529(3) -0.58316(19) 0.0423(12) Uani 1 1 d . . . . .
H5 H -0.6942 -0.9457 -0.5666 0.051 Uiso 1 1 calc R . . . .
C46B C -0.2854(4) -0.5732(3) -0.5711(2) 0.0494(14) Uani 1 1 d . . . . .
H46B H -0.3300 -0.6089 -0.5730 0.059 Uiso 1 1 calc R . . . .
C49B C -0.1545(4) -0.4718(3) -0.56444(18) 0.0385(11) Uani 1 1 d . . . . .
H49B H -0.1092 -0.4368 -0.5619 0.046 Uiso 1 1 calc R . . . .
C48B C -0.2372(4) -0.4753(3) -0.5246(2) 0.0513(14) Uani 1 1 d . . . . .
H48B H -0.2492 -0.4422 -0.4946 0.062 Uiso 1 1 calc R . . . .
C4B C 0.5723(4) -0.4031(4) -0.7100(3) 0.073(2) Uani 1 1 d . . . . .
H4B H 0.6048 -0.4154 -0.6809 0.087 Uiso 1 1 calc R . . . .
C5B C 0.6254(4) -0.3801(4) -0.7557(3) 0.073(2) Uani 1 1 d . . . . .
H5B H 0.6946 -0.3761 -0.7583 0.088 Uiso 1 1 calc R . . . .
C40 C -0.1208(5) -0.8841(4) -0.9753(2) 0.0663(18) Uani 1 1 d . . . . .
H40 H -0.1102 -0.9177 -1.0049 0.080 Uiso 1 1 calc R . . . .
C52B C -0.1023(6) -0.5663(7) -0.8563(3) 0.092(3) Uani 1 1 d . . . . .
H52B H -0.1081 -0.5957 -0.8859 0.111 Uiso 1 1 calc R . . . .
C41 C -0.1904(6) -0.8208(5) -0.9716(3) 0.075(2) Uani 1 1 d . . . . .
H41 H -0.2276 -0.8095 -0.9990 0.091 Uiso 1 1 calc R . . . .
C42 C -0.2068(6) -0.7741(4) -0.9292(3) 0.084(2) Uani 1 1 d . . . . .
H42 H -0.2553 -0.7296 -0.9272 0.101 Uiso 1 1 calc R . . . .
C53B C -0.1192(5) -0.4887(7) -0.8578(3) 0.094(3) Uani 1 1 d . . . . .
H53B H -0.1367 -0.4643 -0.8884 0.113 Uiso 1 1 calc R . . . .
Cl1B Cl 0.0735(5) -0.7282(3) -0.9632(3) 0.108(2) Uani 0.649(13) 1 d D U P C 1
Cl2B Cl 0.1013(7) -0.5812(3) -1.0029(2) 0.134(3) Uani 0.649(13) 1 d D U P C 1
Cl1 Cl -0.1201(2) -0.8421(2) -0.52769(11) 0.1033(13) Uani 0.713(5) 1 d D U P D 1
C63B C 0.1529(7) -0.6574(5) -0.9705(4) 0.122(3) Uani 1 1 d D U . . .
H63A H 0.1611 -0.6406 -0.9353 0.146 Uiso 0.649(13) 1 calc R . P C 1
H63B H 0.2201 -0.6784 -0.9910 0.146 Uiso 0.649(13) 1 calc R . P C 1
H63C H 0.2087 -0.6996 -0.9704 0.146 Uiso 0.351(13) 1 calc R . P C 2
H63D H 0.1387 -0.6312 -0.9356 0.146 Uiso 0.351(13) 1 calc R . P C 2
Cl2 Cl -0.2308(4) -0.8553(3) -0.42201(18) 0.0934(14) Uani 0.713(5) 1 d D U P D 1
C63 C -0.2306(7) -0.8633(7) -0.4903(4) 0.074(3) Uani 0.713(5) 1 d D U P D 1
H63E H -0.2393 -0.9159 -0.4988 0.089 Uiso 0.713(5) 1 calc R . P D 1
H63F H -0.2879 -0.8282 -0.4991 0.089 Uiso 0.713(5) 1 calc R . P D 1
Cl2A Cl -0.2068(10) -0.8273(6) -0.4145(5) 0.076(3) Uani 0.287(5) 1 d D U P D 2
Cl1A Cl -0.2004(6) -0.9231(5) -0.5039(3) 0.099(3) Uani 0.287(5) 1 d D U P D 2
Cl1C Cl 0.0531(10) -0.6933(16) -0.9781(7) 0.214(8) Uani 0.351(13) 1 d D U P C 2
Cl2C Cl 0.193(2) -0.5918(9) -1.0200(6) 0.254(8) Uani 0.351(13) 1 d D U P C 2
C56B C 0.4638(10) -0.7852(6) -0.7067(5) 0.082(4) Uani 0.614(10) 1 d . U P B 1
H56A H 0.4894 -0.7977 -0.7447 0.098 Uiso 0.614(10) 1 calc R . P B 1
H56B H 0.5042 -0.8202 -0.6861 0.098 Uiso 0.614(10) 1 calc R . P B 1
C59B C 0.4503(6) -0.5869(5) -0.6042(3) 0.091(2) Uani 1 1 d . U . . .
H59A H 0.3815 -0.5692 -0.6092 0.137 Uiso 0.614(10) 1 calc GR . P B 1
H59B H 0.4953 -0.5522 -0.6216 0.137 Uiso 0.614(10) 1 calc GR . P B 1
H59C H 0.4515 -0.5881 -0.5663 0.137 Uiso 0.614(10) 1 calc GR . P B 1
H59D H 0.4227 -0.6100 -0.5708 0.137 Uiso 0.386(10) 1 calc GR . P B 2
H59E H 0.3968 -0.5734 -0.6245 0.137 Uiso 0.386(10) 1 calc GR . P B 2
H59F H 0.4773 -0.5410 -0.5966 0.137 Uiso 0.386(10) 1 calc GR . P B 2
C60B C 0.6093(8) -0.6836(8) -0.7343(5) 0.056(3) Uani 0.614(10) 1 d . U P B 1
H60A H 0.6542 -0.7281 -0.7245 0.067 Uiso 0.614(10) 1 calc R . P B 1
H60B H 0.6054 -0.6899 -0.7719 0.067 Uiso 0.614(10) 1 calc R . P B 1
C61B C 0.6530(7) -0.6122(7) -0.7274(4) 0.062(3) Uani 0.614(10) 1 d . U P B 1
H61A H 0.6671 -0.6100 -0.6916 0.093 Uiso 0.614(10) 1 calc GR . P B 1
H61B H 0.6049 -0.5677 -0.7328 0.093 Uiso 0.614(10) 1 calc GR . P B 1
H61C H 0.7157 -0.6124 -0.7533 0.093 Uiso 0.614(10) 1 calc GR . P B 1
C58B C 0.4875(9) -0.6722(8) -0.6298(4) 0.068(3) Uani 0.614(10) 1 d . U P B 1
H58A H 0.4460 -0.7076 -0.6093 0.082 Uiso 0.614(10) 1 calc R . P B 1
H58B H 0.5580 -0.6883 -0.6259 0.082 Uiso 0.614(10) 1 calc R . P B 1
C58A C -0.5279(17) -0.8311(11) -0.8448(9) 0.065(5) Uani 0.300(7) 1 d . U P A 2
H58G H -0.5769 -0.8282 -0.8688 0.078 Uiso 0.300(7) 1 calc R . P A 2
H58H H -0.5647 -0.8152 -0.8088 0.078 Uiso 0.300(7) 1 calc R . P A 2
C60A C -0.5560(15) -0.9858(14) -0.8380(8) 0.063(5) Uani 0.300(7) 1 d . U P A 2
H60G H -0.5885 -0.9735 -0.8688 0.076 Uiso 0.300(7) 1 calc R . P A 2
H60H H -0.5279 -1.0406 -0.8414 0.076 Uiso 0.300(7) 1 calc R . P A 2
C56A C -0.3809(19) -0.9487(15) -0.9083(8) 0.076(6) Uani 0.300(7) 1 d . U P A 2
H56G H -0.4229 -0.9380 -0.9356 0.092 Uiso 0.300(7) 1 calc R . P A 2
H56H H -0.3290 -0.9145 -0.9136 0.092 Uiso 0.300(7) 1 calc R . P A 2
C61C C 0.6536(18) -0.6722(18) -0.7599(10) 0.124(10) Uani 0.386(10) 1 d . U P B 2
H61D H 0.6529 -0.6275 -0.7377 0.186 Uiso 0.386(10) 1 calc GR . P B 2
H61E H 0.6250 -0.6562 -0.7910 0.186 Uiso 0.386(10) 1 calc GR . P B 2
H61F H 0.7231 -0.6972 -0.7713 0.186 Uiso 0.386(10) 1 calc GR . P B 2
C60C C 0.586(2) -0.7323(18) -0.7256(10) 0.115(9) Uani 0.386(10) 1 d . U P B 2
H60C H 0.6242 -0.7603 -0.7006 0.138 Uiso 0.386(10) 1 calc R . P B 2
H60D H 0.5696 -0.7696 -0.7496 0.138 Uiso 0.386(10) 1 calc R . P B 2
C56C C 0.4239(16) -0.7589(9) -0.6575(8) 0.079(6) Uani 0.386(10) 1 d . U P B 2
H56C H 0.4773 -0.7978 -0.6485 0.094 Uiso 0.386(10) 1 calc R . P B 2
H56D H 0.3793 -0.7389 -0.6241 0.094 Uiso 0.386(10) 1 calc R . P B 2
C58C C 0.5188(14) -0.6332(10) -0.6303(7) 0.053(4) Uani 0.386(10) 1 d . U P B 2
H58C H 0.5397 -0.6742 -0.6066 0.064 Uiso 0.386(10) 1 calc R . P B 2
H58D H 0.5775 -0.6068 -0.6431 0.064 Uiso 0.386(10) 1 calc R . P B 2
C63A C -0.2722(17) -0.8506(16) -0.4625(10) 0.080(8) Uani 0.287(5) 1 d D U P D 2
H63G H -0.3363 -0.8673 -0.4451 0.096 Uiso 0.287(5) 1 calc R . P D 2
H63H H -0.2883 -0.8052 -0.4836 0.096 Uiso 0.287(5) 1 calc R . P D 2
S1B S 0.52579(18) -1.22661(16) -0.98912(10) 0.0452(8) Uiso 0.576(5) 1 d D . P E 1
O6C O 0.4219(10) -1.2484(9) -0.9816(6) 0.085(6) Uiso 0.424(5) 1 d D . P E 2
F2B F 0.6280(8) -1.2484(6) -0.9131(4) 0.108(4) Uiso 0.576(5) 1 d D . P E 1
O4B O 0.6092(5) -1.2643(5) -1.0202(3) 0.057(2) Uiso 0.576(5) 1 d D . P E 1
F3B F 0.4578(7) -1.2250(6) -0.8872(4) 0.105(3) Uiso 0.576(5) 1 d D . P E 1
F1B F 0.5325(6) -1.3328(5) -0.9163(4) 0.094(3) Uiso 0.576(5) 1 d D . P E 1
O5B O 0.5341(5) -1.1483(4) -0.9883(3) 0.0565(19) Uiso 0.576(5) 1 d D . P E 1
C62B C 0.5341(7) -1.2554(6) -0.9239(4) 0.050(2) Uiso 0.576(5) 1 d D . P E 1
S1C S 0.5201(3) -1.2708(3) -0.97416(18) 0.0700(14) Uiso 0.424(5) 1 d D . P E 2
F3C F 0.5410(9) -1.1370(7) -0.9526(5) 0.114(4) Uiso 0.424(5) 1 d D . P E 2
C62C C 0.5355(11) -1.2064(9) -0.9309(6) 0.073(5) Uiso 0.424(5) 1 d D . P E 2
O4C O 0.5165(11) -1.3394(7) -0.9398(6) 0.098(5) Uiso 0.424(5) 1 d D . P E 2
F2C F 0.4648(8) -1.1915(7) -0.8873(4) 0.082(3) Uiso 0.424(5) 1 d D . P E 2
O5C O 0.6115(11) -1.2979(11) -1.0105(7) 0.133(7) Uiso 0.424(5) 1 d D . P E 2
F1C F 0.6076(9) -1.2214(7) -0.9046(5) 0.084(4) Uiso 0.424(5) 1 d D . P E 2
O6B O 0.4307(6) -1.2421(5) -0.9965(4) 0.054(2) Uiso 0.576(5) 1 d D . P E 1

loop_
_atom_site_aniso_label
_atom_site_aniso_U_11
_atom_site_aniso_U_22
_atom_site_aniso_U_33
_atom_site_aniso_U_23
_atom_site_aniso_U_13
_atom_site_aniso_U_12
Pt1 0.01668(7) 0.02251(8) 0.02008(7) 0.00105(6) 0.00008(5) -0.00618(6)
Pt1B 0.01879(8) 0.02055(8) 0.02322(8) 0.00071(6) -0.00382(6) -0.00537(6)
Ag1 0.02529(16) 0.03904(19) 0.02821(16) 0.00607(14) -0.00850(13) -0.00558(14)
Ag1B 0.02758(17) 0.03904(19) 0.03382(18) 0.00798(14) -0.00915(13) 0.00199(14)
P2B 0.0195(5) 0.0202(5) 0.0225(5) 0.0010(4) -0.0034(4) -0.0044(4)
P2 0.0218(5) 0.0210(5) 0.0205(5) 0.0008(4) -0.0018(4) -0.0055(4)
P1 0.0163(5) 0.0223(5) 0.0171(4) 0.0005(4) -0.0023(4) -0.0053(4)
P1B 0.0189(5) 0.0214(5) 0.0299(5) -0.0028(4) -0.0043(4) -0.0056(4)
P3 0.0220(5) 0.0265(5) 0.0269(5) 0.0000(4) 0.0043(4) -0.0092(4)
P3B 0.0218(5) 0.0250(5) 0.0284(5) 0.0006(4) -0.0022(4) -0.0073(4)
P4 0.0378(7) 0.0659(9) 0.0368(7) 0.0141(6) -0.0141(6) -0.0059(7)
P4B 0.0425(9) 0.0710(11) 0.0797(12) 0.0297(9) -0.0214(8) 0.0113(8)
C1B 0.0163(18) 0.0199(19) 0.0246(19) -0.0012(15) -0.0014(15) -0.0040(15)
C1 0.0155(18) 0.0231(19) 0.0204(18) -0.0010(15) 0.0002(14) -0.0074(15)
O2B 0.0239(15) 0.0284(16) 0.0404(17) -0.0034(13) 0.0025(13) -0.0069(12)
C26B 0.024(2) 0.028(2) 0.023(2) 0.0027(16) -0.0037(16) -0.0011(17)
C32B 0.025(2) 0.0202(19) 0.030(2) 0.0005(16) -0.0076(16) -0.0051(16)
C20B 0.025(2) 0.020(2) 0.034(2) -0.0009(17) 0.0012(17) -0.0006(16)
C37B 0.025(2) 0.020(2) 0.032(2) 0.0037(16) -0.0082(17) -0.0039(16)
C27B 0.026(2) 0.032(2) 0.032(2) 0.0050(18) -0.0025(18) -0.0033(18)
C36B 0.040(3) 0.029(2) 0.037(3) -0.0024(19) 0.002(2) -0.014(2)
C33B 0.044(3) 0.030(2) 0.028(2) -0.0040(18) -0.0011(19) -0.010(2)
O3 0.0242(15) 0.0340(17) 0.0408(18) -0.0067(14) 0.0093(13) -0.0093(13)
O3B 0.0268(16) 0.0409(18) 0.0320(16) 0.0031(13) -0.0069(12) -0.0155(14)
O1 0.0399(18) 0.0314(17) 0.0328(17) 0.0063(13) -0.0017(14) -0.0135(14)
O2 0.0263(15) 0.0333(16) 0.0339(16) 0.0013(13) -0.0004(12) -0.0148(13)
C19 0.0165(18) 0.023(2) 0.025(2) -0.0011(16) -0.0015(15) -0.0016(15)
C14 0.0186(19) 0.0215(19) 0.0242(19) 0.0033(15) -0.0057(15) -0.0062(15)
C8 0.0200(19) 0.031(2) 0.0182(18) 0.0006(16) -0.0045(15) -0.0016(16)
C37 0.0200(19) 0.028(2) 0.024(2) 0.0010(16) -0.0026(15) -0.0041(16)
C2 0.0166(18) 0.024(2) 0.0230(19) -0.0001(15) 0.0002(15) -0.0038(15)
C19B 0.023(2) 0.025(2) 0.027(2) -0.0023(16) -0.0102(16) -0.0001(16)
C21 0.036(2) 0.031(2) 0.025(2) -0.0003(17) -0.0029(18) -0.0155(19)
C8B 0.027(2) 0.023(2) 0.027(2) -0.0038(16) 0.0004(16) -0.0030(17)
C14B 0.025(2) 0.028(2) 0.029(2) -0.0053(17) -0.0067(17) -0.0037(17)
C36 0.030(2) 0.044(3) 0.028(2) -0.0046(19) 0.0038(18) -0.014(2)
C26 0.033(2) 0.023(2) 0.027(2) -0.0002(17) -0.0045(17) -0.0014(17)
C18B 0.031(2) 0.036(2) 0.027(2) 0.0031(18) -0.0060(18) -0.0045(19)
C20 0.027(2) 0.021(2) 0.026(2) 0.0004(16) -0.0045(16) -0.0099(16)
C50 0.025(2) 0.046(3) 0.026(2) -0.0035(19) -0.0010(17) -0.010(2)
C10 0.037(3) 0.038(3) 0.030(2) 0.0095(19) -0.0044(19) 0.001(2)
C9 0.026(2) 0.031(2) 0.024(2) -0.0001(17) -0.0020(16) -0.0021(18)
C13B 0.025(2) 0.030(2) 0.038(2) 0.0012(19) -0.0039(18) -0.0017(18)
C35B 0.055(3) 0.030(3) 0.049(3) -0.003(2) -0.006(2) -0.022(2)
C24 0.042(3) 0.047(3) 0.029(2) -0.001(2) 0.001(2) -0.024(2)
C25B 0.036(3) 0.037(3) 0.034(2) -0.001(2) 0.0047(19) -0.006(2)
C32 0.021(2) 0.027(2) 0.023(2) 0.0019(16) -0.0014(15) -0.0008(16)
C13 0.025(2) 0.048(3) 0.035(2) 0.013(2) -0.0116(18) -0.014(2)
C17 0.031(2) 0.024(2) 0.044(3) -0.0011(19) -0.0021(19) -0.0060(18)
C44 0.0157(19) 0.040(3) 0.037(2) 0.005(2) -0.0005(17) -0.0098(18)
C18 0.027(2) 0.024(2) 0.040(2) 0.0026(18) 0.0038(18) -0.0068(18)
C27 0.048(3) 0.029(2) 0.043(3) 0.003(2) -0.013(2) -0.009(2)
C21B 0.026(2) 0.035(2) 0.039(3) -0.001(2) -0.0008(19) -0.0064(19)
C31 0.031(2) 0.038(3) 0.036(2) 0.003(2) -0.0068(19) -0.002(2)
C34B 0.063(3) 0.029(2) 0.039(3) -0.012(2) -0.004(2) -0.014(2)
C25 0.035(2) 0.033(2) 0.027(2) 0.0002(18) -0.0057(18) -0.0145(19)
C33 0.037(2) 0.031(2) 0.030(2) -0.0048(18) -0.0009(19) -0.0089(19)
C35 0.036(3) 0.057(3) 0.026(2) -0.014(2) 0.0062(19) -0.011(2)
C50B 0.022(2) 0.065(3) 0.036(3) 0.012(2) -0.0038(19) -0.016(2)
C10B 0.056(3) 0.025(2) 0.061(3) 0.009(2) -0.010(3) -0.004(2)
C38 0.035(3) 0.039(3) 0.042(3) 0.015(2) -0.004(2) -0.015(2)
C11 0.037(3) 0.071(4) 0.038(3) 0.020(3) -0.019(2) -0.001(3)
C16 0.031(2) 0.026(2) 0.035(2) -0.0066(18) -0.0064(18) -0.0018(18)
C9B 0.039(3) 0.029(2) 0.051(3) -0.003(2) -0.008(2) -0.009(2)
C23 0.034(3) 0.054(3) 0.041(3) -0.003(2) -0.002(2) -0.025(2)
C49 0.041(3) 0.044(3) 0.045(3) 0.003(2) -0.009(2) -0.012(2)
C34 0.041(3) 0.039(3) 0.040(3) -0.019(2) 0.000(2) -0.008(2)
C15 0.029(2) 0.029(2) 0.027(2) -0.0027(17) -0.0025(17) -0.0058(18)
C47 0.039(3) 0.085(5) 0.060(4) 0.027(3) -0.024(3) -0.028(3)
C22 0.035(3) 0.050(3) 0.034(2) 0.002(2) -0.011(2) -0.018(2)
C30 0.033(3) 0.055(3) 0.051(3) 0.004(3) -0.010(2) 0.006(2)
C15B 0.039(3) 0.041(3) 0.042(3) -0.013(2) -0.012(2) -0.012(2)
C12 0.032(3) 0.074(4) 0.053(3) 0.018(3) -0.023(2) -0.016(3)
C55B 0.030(3) 0.075(4) 0.056(3) 0.022(3) -0.001(2) -0.001(3)
C17B 0.040(3) 0.052(3) 0.024(2) -0.004(2) -0.0078(19) -0.002(2)
C48 0.049(3) 0.066(4) 0.045(3) 0.003(3) -0.019(2) -0.019(3)
C24B 0.052(3) 0.053(3) 0.037(3) -0.008(2) 0.015(2) 0.001(3)
C45 0.028(2) 0.040(3) 0.062(3) 0.004(2) -0.012(2) -0.006(2)
C11B 0.048(3) 0.036(3) 0.055(3) 0.010(2) -0.007(3) 0.014(2)
C43 0.061(4) 0.052(4) 0.081(5) 0.002(3) -0.014(3) 0.001(3)
C12B 0.028(2) 0.053(3) 0.050(3) 0.001(2) -0.006(2) 0.004(2)
C22B 0.024(2) 0.059(3) 0.065(4) 0.003(3) -0.002(2) 0.000(2)
C55 0.034(3) 0.053(3) 0.039(3) 0.007(2) 0.006(2) 0.005(2)
C39 0.055(3) 0.058(3) 0.045(3) 0.007(3) -0.014(3) -0.009(3)
C28 0.076(4) 0.027(3) 0.051(3) 0.011(2) -0.015(3) 0.003(3)
C46 0.036(3) 0.052(3) 0.079(4) 0.024(3) -0.025(3) -0.011(3)
S1 0.0420(7) 0.0413(7) 0.0289(6) 0.0029(5) -0.0102(5) -0.0087(5)
O1B 0.0302(16) 0.0299(16) 0.0326(16) 0.0025(13) -0.0020(13) -0.0100(13)
O4 0.077(3) 0.046(2) 0.044(2) 0.0085(17) -0.0254(19) -0.022(2)
F1 0.087(3) 0.085(3) 0.055(2) -0.0209(19) 0.0127(19) -0.011(2)
F3 0.086(3) 0.068(2) 0.072(2) 0.0040(18) -0.044(2) -0.030(2)
O5 0.050(2) 0.073(3) 0.056(2) 0.008(2) -0.0303(19) -0.017(2)
C7 0.027(2) 0.036(2) 0.027(2) -0.0038(18) -0.0028(17) -0.0090(19)
C6 0.031(2) 0.042(3) 0.032(2) -0.010(2) 0.0074(19) -0.005(2)
C44B 0.024(2) 0.027(2) 0.035(2) 0.0031(18) -0.0029(17) -0.0020(17)
C2B 0.022(2) 0.028(2) 0.052(3) -0.012(2) -0.0046(19) -0.0075(18)
C3 0.020(2) 0.033(2) 0.025(2) -0.0030(17) -0.0002(16) -0.0064(17)
C28B 0.044(3) 0.037(3) 0.043(3) 0.017(2) 0.001(2) -0.002(2)
O6 0.051(2) 0.069(3) 0.046(2) 0.0012(19) -0.0005(17) 0.004(2)
C31B 0.028(2) 0.048(3) 0.036(2) 0.010(2) -0.0102(19) -0.009(2)
C45B 0.032(3) 0.047(3) 0.058(3) -0.016(2) 0.002(2) -0.013(2)
C38B 0.042(3) 0.020(2) 0.042(3) 0.0031(19) -0.010(2) -0.0005(19)
C42B 0.088(5) 0.063(4) 0.112(6) 0.034(4) -0.070(5) -0.022(4)
C16B 0.047(3) 0.058(3) 0.039(3) -0.018(2) -0.013(2) -0.013(3)
C7B 0.031(3) 0.035(3) 0.066(3) -0.007(2) 0.000(2) -0.011(2)
C39B 0.054(4) 0.084(5) 0.042(3) 0.025(3) 0.004(3) 0.024(3)
C43B 0.052(4) 0.056(4) 0.075(4) 0.029(3) -0.023(3) -0.015(3)
C6B 0.035(3) 0.052(3) 0.101(5) -0.021(3) 0.018(3) -0.022(3)
C62 0.045(3) 0.047(3) 0.047(3) 0.008(2) -0.011(2) -0.015(2)
C30B 0.032(3) 0.071(4) 0.046(3) 0.015(3) -0.016(2) -0.005(3)
C53 0.026(3) 0.095(5) 0.035(3) -0.003(3) 0.001(2) -0.014(3)
C3B 0.034(3) 0.065(4) 0.060(3) -0.019(3) -0.018(2) -0.005(3)
C29B 0.045(3) 0.060(3) 0.041(3) 0.021(3) -0.010(2) 0.001(3)
C51 0.040(3) 0.047(3) 0.047(3) -0.017(2) 0.011(2) -0.018(2)
C41B 0.138(8) 0.040(3) 0.075(5) 0.004(3) -0.058(5) 0.016(4)
C54 0.034(3) 0.075(4) 0.052(3) 0.003(3) 0.011(2) 0.018(3)
C51B 0.044(3) 0.100(5) 0.043(3) 0.004(3) -0.012(2) -0.031(3)
C23B 0.030(3) 0.065(4) 0.064(4) 0.000(3) 0.014(3) 0.004(3)
C29 0.058(4) 0.043(3) 0.049(3) 0.008(2) -0.018(3) 0.017(3)
C52 0.040(3) 0.065(4) 0.041(3) -0.014(3) 0.010(2) -0.029(3)
C57 0.066(4) 0.165(8) 0.043(4) -0.016(4) -0.020(3) 0.041(5)
C54B 0.033(3) 0.116(6) 0.086(5) 0.059(5) -0.002(3) 0.005(4)
C56 0.053(4) 0.080(6) 0.034(4) -0.005(4) -0.019(3) -0.007(4)
C61 0.040(3) 0.096(5) 0.087(5) 0.009(4) -0.002(3) -0.019(3)
C58 0.071(6) 0.077(6) 0.055(5) 0.028(4) -0.019(4) -0.018(5)
C59 0.105(6) 0.088(5) 0.099(6) 0.025(4) -0.022(5) -0.026(5)
C60 0.037(4) 0.068(6) 0.056(5) -0.003(4) -0.022(4) 0.004(4)
C40B 0.115(7) 0.100(6) 0.039(4) 0.016(4) 0.002(4) 0.051(5)
C57B 0.128(7) 0.076(5) 0.126(7) 0.001(5) -0.044(6) -0.016(5)
F2 0.087(3) 0.0431(19) 0.078(2) 0.0100(17) -0.022(2) -0.0100(18)
C47B 0.038(3) 0.046(3) 0.050(3) -0.003(2) 0.011(2) -0.010(2)
C4 0.022(2) 0.053(3) 0.041(3) -0.006(2) -0.0029(19) -0.009(2)
C5 0.022(2) 0.055(3) 0.044(3) -0.008(2) 0.008(2) -0.006(2)
C46B 0.029(3) 0.043(3) 0.071(4) -0.015(3) 0.008(2) -0.013(2)
C49B 0.039(3) 0.037(3) 0.039(3) -0.004(2) -0.004(2) -0.012(2)
C48B 0.054(3) 0.056(3) 0.039(3) -0.011(2) 0.008(2) -0.014(3)
C4B 0.031(3) 0.095(5) 0.097(5) -0.039(4) -0.026(3) -0.005(3)
C5B 0.025(3) 0.083(5) 0.114(6) -0.041(4) -0.012(3) -0.014(3)
C40 0.080(5) 0.081(5) 0.046(3) 0.021(3) -0.024(3) -0.020(4)
C52B 0.060(5) 0.183(10) 0.049(4) 0.021(5) -0.025(3) -0.050(6)
C41 0.074(5) 0.088(5) 0.074(5) 0.042(4) -0.030(4) -0.025(4)
C42 0.068(5) 0.072(5) 0.109(6) 0.029(5) -0.031(4) 0.012(4)
C53B 0.038(4) 0.193(10) 0.060(5) 0.058(6) -0.022(3) -0.034(5)
Cl1B 0.137(5) 0.112(3) 0.095(3) 0.006(2) -0.039(3) -0.061(3)
Cl2B 0.201(7) 0.118(3) 0.106(4) 0.036(3) -0.090(4) -0.021(4)
Cl1 0.102(2) 0.146(3) 0.0673(18) 0.0098(17) -0.0180(15) -0.036(2)
C63B 0.116(8) 0.129(8) 0.137(8) 0.026(6) -0.068(7) -0.014(6)
Cl2 0.075(3) 0.115(4) 0.078(3) 0.030(2) -0.0040(19) 0.011(2)
C63 0.054(6) 0.074(7) 0.099(7) -0.018(6) -0.032(5) 0.003(5)
Cl2A 0.089(7) 0.073(6) 0.075(4) -0.006(4) -0.039(4) -0.011(4)
Cl1A 0.100(6) 0.116(7) 0.072(4) -0.045(4) -0.006(4) 0.002(5)
Cl1C 0.093(6) 0.40(2) 0.138(12) -0.117(13) -0.019(7) -0.013(11)
Cl2C 0.30(2) 0.235(14) 0.197(13) 0.120(11) -0.050(14) 0.050(13)
C56B 0.097(8) 0.048(6) 0.091(9) 0.023(6) -0.013(7) 0.011(6)
C59B 0.085(5) 0.129(7) 0.054(4) 0.009(4) -0.022(4) 0.011(5)
C60B 0.036(6) 0.080(7) 0.049(6) 0.005(6) -0.019(5) 0.012(6)
C61B 0.029(5) 0.098(8) 0.060(6) 0.001(6) -0.015(4) -0.004(5)
C58B 0.045(6) 0.108(9) 0.049(6) 0.011(6) -0.019(5) 0.007(6)
C58A 0.069(12) 0.056(11) 0.070(13) 0.009(9) -0.026(10) 0.014(8)
C60A 0.051(10) 0.087(14) 0.058(10) 0.010(11) -0.026(7) -0.006(10)
C56A 0.091(15) 0.105(11) 0.035(10) 0.008(10) -0.012(10) -0.023(11)
C61C 0.088(15) 0.16(2) 0.085(15) 0.023(14) 0.001(11) 0.077(14)
C60C 0.095(15) 0.136(19) 0.083(14) 0.005(13) -0.008(11) 0.072(14)
C56C 0.121(14) 0.046(9) 0.077(12) 0.011(8) -0.057(10) 0.013(9)
C58C 0.054(9) 0.055(10) 0.065(9) 0.004(7) -0.044(7) -0.012(6)
C63A 0.064(16) 0.092(17) 0.082(17) -0.033(12) -0.044(12) 0.039(12)

loop_
_atom_type_symbol
_atom_type_description
_atom_type_scat_dispersion_real
_atom_type_scat_dispersion_imag
_atom_type_scat_source
C C 0.0033 0.0016 'International Tables Vol C Tables 4.2.6.8 and 6.1.1.4'
H H 0.0000 0.0000 'International Tables Vol C Tables 4.2.6.8 and 6.1.1.4'
Ag Ag -0.8971 1.1015 'International Tables Vol C Tables 4.2.6.8 and 6.1.1.4'
Cl Cl 0.1484 0.1585 'International Tables Vol C Tables 4.2.6.8 and 6.1.1.4'
F F 0.0171 0.0103 'International Tables Vol C Tables 4.2.6.8 and 6.1.1.4'
O O 0.0106 0.0060 'International Tables Vol C Tables 4.2.6.8 and 6.1.1.4'
P P 0.1023 0.0942 'International Tables Vol C Tables 4.2.6.8 and 6.1.1.4'
Pt Pt -1.7033 8.3905 'International Tables Vol C Tables 4.2.6.8 and 6.1.1.4'
S S 0.1246 0.1234 'International Tables Vol C Tables 4.2.6.8 and 6.1.1.4'

loop_
_geom_angle_atom_site_label_1
_geom_angle_atom_site_label_2
_geom_angle_atom_site_label_3
_geom_angle
P3 Pt1 Ag1 134.94(3)
C1 Pt1 Ag1 49.99(10)
C1 Pt1 P3 174.19(10)
C1 Pt1 C37 85.39(14)
C19 Pt1 Ag1 87.89(10)
C19 Pt1 P3 91.69(11)
C19 Pt1 C1 85.22(14)
C19 Pt1 C37 169.24(15)
C37 Pt1 Ag1 82.05(11)
C37 Pt1 P3 98.11(11)
P3B Pt1B Ag1B 137.11(3)
C1B Pt1B Ag1B 49.13(10)
C1B Pt1B P3B 173.25(11)
C37B Pt1B Ag1B 80.82(11)
C37B Pt1B P3B 93.46(11)
C37B Pt1B C1B 84.95(15)
C37B Pt1B C19B 166.12(15)
C19B Pt1B Ag1B 85.31(11)
C19B Pt1B P3B 96.67(11)
C19B Pt1B C1B 86.04(15)
P4 Ag1 Pt1 138.02(4)
C1 Ag1 Pt1 46.48(9)
C1 Ag1 P4 167.50(10)
P4B Ag1B Pt1B 141.30(5)
C1B Ag1B Pt1B 46.57(9)
C1B Ag1B P4B 172.02(10)
C1B P2B C26B 115.86(19)
C1B P2B C32B 101.60(18)
C1B P2B C20B 116.85(19)
C26B P2B C20B 103.23(19)
C32B P2B C26B 109.83(19)
C32B P2B C20B 109.45(19)
C1 P2 C26 118.00(18)
C1 P2 C20 111.78(18)
C1 P2 C32 103.26(18)
C20 P2 C26 107.59(19)
C32 P2 C26 104.98(19)
C32 P2 C20 110.90(18)
C1 P1 C14 103.10(18)
C1 P1 C8 116.41(18)
C1 P1 C2 115.74(17)
C14 P1 C8 106.98(18)
C14 P1 C2 111.09(18)
C8 P1 C2 103.37(18)
C1B P1B C8B 115.69(18)
C1B P1B C14B 103.58(18)
C1B P1B C2B 113.14(19)
C8B P1B C2B 108.4(2)
C14B P1B C8B 105.94(19)
C14B P1B C2B 109.7(2)
O3 P3 Pt1 114.51(11)
O3 P3 O1 104.84(17)
O3 P3 O2 102.47(16)
O1 P3 Pt1 121.60(13)
O1 P3 O2 92.06(16)
O2 P3 Pt1 117.75(11)
O2B P3B Pt1B 113.29(11)
O2B P3B O3B 103.76(17)
O2B P3B O1B 104.48(16)
O3B P3B Pt1B 116.97(12)
O1B P3B Pt1B 123.23(12)
O1B P3B O3B 91.74(16)
C56 P4 Ag1 106.1(2)
C58 P4 Ag1 120.9(3)
C58 P4 C56 100.7(4)
C58 P4 C60 104.6(4)
C60 P4 Ag1 119.1(3)
C60 P4 C56 102.3(4)
C58A P4 Ag1 120.4(6)
C60A P4 Ag1 112.5(7)
C60A P4 C58A 99.4(10)
C60A P4 C56A 110.9(11)
C56A P4 Ag1 109.1(8)
C56A P4 C58A 103.9(11)
C56B P4B Ag1B 113.8(4)
C60B P4B Ag1B 108.0(4)
C60B P4B C56B 97.4(6)
C58B P4B Ag1B 117.6(4)
C58B P4B C56B 108.5(6)
C58B P4B C60B 109.6(6)
C60C P4B Ag1B 127.3(8)
C60C P4B C56C 98.1(13)
C60C P4B C58C 106.5(12)
C56C P4B Ag1B 115.8(6)
C56C P4B C58C 97.5(8)
C58C P4B Ag1B 107.5(5)
Pt1B C1B Ag1B 84.30(13)
P2B C1B Pt1B 111.37(18)
P2B C1B Ag1B 107.13(18)
P2B C1B P1B 124.9(2)
P1B C1B Pt1B 109.88(18)
P1B C1B Ag1B 111.75(18)
Pt1 C1 Ag1 83.53(13)
P2 C1 Pt1 110.73(18)
P2 C1 Ag1 108.11(17)
P1 C1 Pt1 112.14(17)
P1 C1 Ag1 112.56(19)
P1 C1 P2 122.9(2)
C44B O2B P3B 129.6(3)
C27B C26B P2B 120.1(3)
C31B C26B P2B 120.9(3)
C31B C26B C27B 118.9(4)
C37B C32B P2B 115.1(3)
C33B C32B P2B 121.2(3)
C33B C32B C37B 123.6(4)
C25B C20B P2B 119.3(3)
C21B C20B P2B 121.7(3)
C21B C20B C25B 118.9(4)
C32B C37B Pt1B 118.9(3)
C32B C37B C36B 114.4(4)
C36B C37B Pt1B 126.0(3)
C26B C27B H27B 119.7
C28B C27B C26B 120.6(4)
C28B C27B H27B 119.7
C37B C36B H36B 118.6
C35B C36B C37B 122.8(4)
C35B C36B H36B 118.6
C32B C33B H33B 120.3
C34B C33B C32B 119.3(4)
C34B C33B H33B 120.3
C50 O3 P3 131.3(3)
C50B O3B P3B 124.0(3)
C38 O1 P3 124.6(3)
C44 O2 P3 125.0(3)
C14 C19 Pt1 118.7(3)
C18 C19 Pt1 127.1(3)
C18 C19 C14 114.2(3)
C19 C14 P1 115.5(3)
C15 C14 P1 120.6(3)
C15 C14 C19 123.9(4)
C9 C8 P1 120.5(3)
C13 C8 P1 120.2(3)
C13 C8 C9 119.2(4)
C36 C37 Pt1 128.7(3)
C36 C37 C32 112.9(4)
C32 C37 Pt1 118.3(3)
C7 C2 P1 120.0(3)
C3 C2 P1 121.2(3)
C3 C2 C7 118.8(3)
C14B C19B Pt1B 118.3(3)
C18B C19B Pt1B 127.4(3)
C18B C19B C14B 114.1(4)
C20 C21 H21 120.0
C22 C21 H21 120.0
C22 C21 C20 120.0(4)
C13B C8B P1B 118.4(3)
C9B C8B P1B 121.9(3)
C9B C8B C13B 119.4(4)
C19B C14B P1B 114.6(3)
C15B C14B P1B 121.9(3)
C15B C14B C19B 123.4(4)
C37 C36 H36 118.2
C35 C36 C37 123.6(4)
C35 C36 H36 118.2
C27 C26 P2 122.0(3)
C27 C26 C31 118.4(4)
C31 C26 P2 119.3(3)
C19B C18B H18B 118.6
C17B C18B C19B 122.7(4)
C17B C18B H18B 118.6
C21 C20 P2 119.2(3)
C21 C20 C25 119.4(4)
C25 C20 P2 120.6(3)
C55 C50 O3 114.4(4)
C55 C50 C51 121.0(4)
C51 C50 O3 124.4(4)
C9 C10 H10 120.0
C11 C10 H10 120.0
C11 C10 C9 120.1(4)
C8 C9 H9 120.0
C10 C9 C8 119.9(4)
C10 C9 H9 120.0
C8B C13B H13B 120.3
C12B C13B C8B 119.4(4)
C12B C13B H13B 120.3
C36B C35B H35B 119.6
C36B C35B C34B 120.8(4)
C34B C35B H35B 119.6
C25 C24 H24 119.5
C23 C24 H24 119.5
C23 C24 C25 120.9(4)
C20B C25B H25B 119.9
C24B C25B C20B 120.1(5)
C24B C25B H25B 119.9
C37 C32 P2 114.7(3)
C33 C32 P2 121.0(3)
C33 C32 C37 124.3(4)
C8 C13 H13 120.2
C12 C13 C8 119.7(4)
C12 C13 H13 120.2
C18 C17 H17 119.3
C16 C17 H17 119.3
C16 C17 C18 121.3(4)
C49 C44 O2 116.7(4)
C45 C44 O2 121.9(4)
C45 C44 C49 121.3(5)
C19 C18 H18 118.9
C17 C18 C19 122.2(4)
C17 C18 H18 118.9
C26 C27 H27 119.6
C28 C27 C26 120.8(5)
C28 C27 H27 119.6
C20B C21B H21B 119.8
C20B C21B C22B 120.4(5)
C22B C21B H21B 119.8
C26 C31 H31 119.7
C30 C31 C26 120.5(5)
C30 C31 H31 119.7
C33B C34B H34B 120.5
C35B C34B C33B 119.1(4)
C35B C34B H34B 120.5
C20 C25 H25 120.0
C24 C25 C20 120.1(4)
C24 C25 H25 120.0
C32 C33 H33 120.2
C34 C33 C32 119.6(4)
C34 C33 H33 120.2
C36 C35 H35 119.6
C36 C35 C34 120.9(4)
C34 C35 H35 119.6
C55B C50B O3B 121.8(5)
C51B C50B O3B 116.7(5)
C51B C50B C55B 121.3(5)
C9B C10B H10B 120.0
C11B C10B H10B 120.0
C11B C10B C9B 120.1(5)
C43 C38 O1 117.6(5)
C43 C38 C39 120.8(5)
C39 C38 O1 121.3(5)
C10 C11 H11 119.9
C10 C11 C12 120.3(4)
C12 C11 H11 119.9
C17 C16 H16 120.8
C17 C16 C15 118.3(4)
C15 C16 H16 120.8
C8B C9B H9B 120.0
C10B C9B C8B 120.0(5)
C10B C9B H9B 120.0
C24 C23 H23 120.3
C24 C23 C22 119.5(4)
C22 C23 H23 120.3
C44 C49 H49 120.0
C44 C49 C48 119.9(5)
C48 C49 H49 120.0
C33 C34 C35 118.6(4)
C33 C34 H34 120.7
C35 C34 H34 120.7
C14 C15 H15 120.1
C16 C15 C14 119.9(4)
C16 C15 H15 120.1
C48 C47 H47 120.0
C48 C47 C46 120.0(5)
C46 C47 H47 120.0
C21 C22 C23 120.1(4)
C21 C22 H22 119.9
C23 C22 H22 119.9
C31 C30 H30 120.0
C29 C30 C31 119.9(5)
C29 C30 H30 120.0
C14B C15B H15B 120.4
C16B C15B C14B 119.2(4)
C16B C15B H15B 120.4
C13 C12 C11 120.9(4)
C13 C12 H12 119.6
C11 C12 H12 119.6
C50B C55B H55B 121.3
C50B C55B C54B 117.5(7)
C54B C55B H55B 121.3
C18B C17B H17B 119.5
C16B C17B C18B 121.1(4)
C16B C17B H17B 119.5
C49 C48 H48 120.2
C47 C48 C49 119.6(5)
C47 C48 H48 120.2
C25B C24B H24B 120.0
C23B C24B C25B 120.0(5)
C23B C24B H24B 120.0
C44 C45 H45 120.7
C44 C45 C46 118.5(5)
C46 C45 H45 120.7
C10B C11B H11B 120.0
C12B C11B C10B 120.0(5)
C12B C11B H11B 120.0
C38 C43 H43 120.9
C38 C43 C42 118.1(6)
C42 C43 H43 120.9
C13B C12B H12B 119.4
C11B C12B C13B 121.1(5)
C11B C12B H12B 119.4
C21B C22B H22B 120.0
C23B C22B C21B 120.0(5)
C23B C22B H22B 120.0
C50 C55 H55 120.3
C50 C55 C54 119.5(5)
C54 C55 H55 120.3
C38 C39 H39 120.3
C38 C39 C40 119.3(6)
C40 C39 H39 120.3
C27 C28 H28 120.0
C29 C28 C27 120.0(5)
C29 C28 H28 120.0
C47 C46 C45 120.6(5)
C47 C46 H46 119.7
C45 C46 H46 119.7
O4 S1 O5 115.1(2)
O4 S1 C62 103.5(2)
O5 S1 C62 103.4(2)
O6 S1 O4 114.9(3)
O6 S1 O5 115.5(2)
O6 S1 C62 101.9(2)
C38B O1B P3B 122.1(3)
C2 C7 H7 119.9
C6 C7 C2 120.1(4)
C6 C7 H7 119.9
C7 C6 H6 119.7
C5 C6 C7 120.5(4)
C5 C6 H6 119.7
C45B C44B O2B 123.7(4)
C45B C44B C49B 120.9(4)
C49B C44B O2B 115.5(4)
C7B C2B P1B 120.8(4)
C7B C2B C3B 119.2(4)
C3B C2B P1B 119.4(4)
C2 C3 H3 119.9
C4 C3 C2 120.3(4)
C4 C3 H3 119.9
C27B C28B H28B 120.0
C29B C28B C27B 119.9(5)
C29B C28B H28B 120.0
C26B C31B H31B 120.2
C30B C31B C26B 119.6(4)
C30B C31B H31B 120.2
C44B C45B H45B 120.6
C44B C45B C46B 118.9(5)
C46B C45B H45B 120.6
C39B C38B O1B 116.9(5)
C43B C38B O1B 121.9(4)
C43B C38B C39B 121.1(5)
C43B C42B H42B 119.4
C41B C42B H42B 119.4
C41B C42B C43B 121.2(7)
C15B C16B C17B 119.2(4)
C15B C16B H16B 120.4
C17B C16B H16B 120.4
C2B C7B H7B 120.2
C2B C7B C6B 119.5(6)
C6B C7B H7B 120.2
C38B C39B H39B 120.6
C38B C39B C40B 118.7(6)
C40B C39B H39B 120.6
C38B C43B C42B 118.8(6)
C38B C43B H43B 120.6
C42B C43B H43B 120.6
C7B C6B H6B 120.0
C5B C6B C7B 120.0(6)
C5B C6B H6B 120.0
F1 C62 S1 111.5(4)
F3 C62 S1 111.8(4)
F3 C62 F1 106.3(4)
F2 C62 S1 112.3(4)
F2 C62 F1 107.3(5)
F2 C62 F3 107.2(4)
C31B C30B H30B 119.3
C29B C30B C31B 121.3(5)
C29B C30B H30B 119.3
C54 C53 H53 119.5
C52 C53 H53 119.5
C52 C53 C54 121.0(5)
C2B C3B H3B 120.0
C4B C3B C2B 120.0(6)
C4B C3B H3B 120.0
C28B C29B H29B 120.2
C30B C29B C28B 119.6(5)
C30B C29B H29B 120.2
C50 C51 H51 120.6
C52 C51 C50 118.9(5)
C52 C51 H51 120.6
C42B C41B H41B 120.0
C42B C41B C40B 120.1(6)
C40B C41B H41B 120.0
C55 C54 H54 120.3
C53 C54 C55 119.5(5)
C53 C54 H54 120.3
C50B C51B H51B 120.1
C52B C51B C50B 119.8(7)
C52B C51B H51B 120.1
C24B C23B C22B 120.5(5)
C24B C23B H23B 119.7
C22B C23B H23B 119.7
C30 C29 H29 119.8
C28 C29 C30 120.4(5)
C28 C29 H29 119.8
C53 C52 C51 120.1(5)
C53 C52 H52 119.9
C51 C52 H52 119.9
H57G C57 H57H 109.5
H57G C57 H57I 109.5
H57H C57 H57I 109.5
H57J C57 H57K 109.5
H57J C57 H57L 109.5
H57K C57 H57L 109.5
C56 C57 H57G 109.5
C56 C57 H57H 109.5
C56 C57 H57I 109.5
C56A C57 H57J 109.5
C56A C57 H57K 109.5
C56A C57 H57L 109.5
C55B C54B H54B 119.5
C53B C54B C55B 121.0(8)
C53B C54B H54B 119.5
P4 C56 H56E 110.0
P4 C56 H56F 110.0
C57 C56 P4 108.3(5)
C57 C56 H56E 110.0
C57 C56 H56F 110.0
H56E C56 H56F 108.4
H61G C61 H61H 109.5
H61G C61 H61I 109.5
H61H C61 H61I 109.5
H61J C61 H61K 109.5
H61J C61 H61L 109.5
H61K C61 H61L 109.5
C60 C61 H61G 109.5
C60 C61 H61H 109.5
C60 C61 H61I 109.5
C60A C61 H61J 109.5
C60A C61 H61K 109.5
C60A C61 H61L 109.5
P4 C58 H58E 109.5
P4 C58 H58F 109.5
H58E C58 H58F 108.1
C59 C58 P4 110.7(6)
C59 C58 H58E 109.5
C59 C58 H58F 109.5
C58 C59 H59G 109.5
C58 C59 H59H 109.5
C58 C59 H59I 109.5
H59G C59 H59H 109.5
H59G C59 H59I 109.5
H59H C59 H59I 109.5
H59J C59 H59K 109.5
H59J C59 H59L 109.5
H59K C59 H59L 109.5
C58A C59 H59J 109.5
C58A C59 H59K 109.5
C58A C59 H59L 109.5
P4 C60 H60E 108.1
P4 C60 H60F 108.1
C61 C60 P4 116.7(6)
C61 C60 H60E 108.1
C61 C60 H60F 108.1
H60E C60 H60F 107.3
C39B C40B H40B 120.0
C41B C40B C39B 120.0(7)
C41B C40B H40B 120.0
H57A C57B H57B 109.5
H57A C57B H57C 109.5
H57B C57B H57C 109.5
H57D C57B H57E 109.5
H57D C57B H57F 109.5
H57E C57B H57F 109.5
C56B C57B H57A 109.5
C56B C57B H57B 109.5
C56B C57B H57C 109.5
C56C C57B H57D 109.5
C56C C57B H57E 109.5
C56C C57B H57F 109.5
C46B C47B H47B 120.1
C46B C47B C48B 119.9(5)
C48B C47B H47B 120.1
C3 C4 H4 119.9
C5 C4 C3 120.3(4)
C5 C4 H4 119.9
C6 C5 C4 120.0(4)
C6 C5 H5 120.0
C4 C5 H5 120.0
C45B C46B H46B 119.5
C47B C46B C45B 121.0(5)
C47B C46B H46B 119.5
C44B C49B H49B 120.6
C44B C49B C48B 118.8(4)
C48B C49B H49B 120.6
C47B C48B C49B 120.6(5)
C47B C48B H48B 119.7
C49B C48B H48B 119.7
C3B C4B H4B 119.6
C5B C4B C3B 120.8(6)
C5B C4B H4B 119.6
C6B C5B H5B 119.8
C4B C5B C6B 120.5(5)
C4B C5B H5B 119.8
C39 C40 H40 119.9
C41 C40 C39 120.3(7)
C41 C40 H40 119.9
C51B C52B H52B 119.9
C53B C52B C51B 120.2(8)
C53B C52B H52B 119.9
C40 C41 H41 120.1
C42 C41 C40 119.9(6)
C42 C41 H41 120.1
C43 C42 H42 119.2
C41 C42 C43 121.5(7)
C41 C42 H42 119.2
C54B C53B H53B 119.9
C52B C53B C54B 120.2(7)
C52B C53B H53B 119.9
Cl1B C63B H63A 109.8
Cl1B C63B H63B 109.8
Cl2B C63B Cl1B 109.6(5)
Cl2B C63B H63A 109.8
Cl2B C63B H63B 109.8
H63A C63B H63B 108.2
H63C C63B H63D 107.6
Cl1C C63B H63C 108.6
Cl1C C63B H63D 108.6
Cl1C C63B Cl2C 114.6(10)
Cl2C C63B H63C 108.6
Cl2C C63B H63D 108.6
Cl1 C63 Cl2 111.2(5)
Cl1 C63 H63E 109.4
Cl1 C63 H63F 109.4
Cl2 C63 H63E 109.4
Cl2 C63 H63F 109.4
H63E C63 H63F 108.0
P4B C56B H56A 109.1
P4B C56B H56B 109.1
C57B C56B P4B 112.3(8)
C57B C56B H56A 109.1
C57B C56B H56B 109.1
H56A C56B H56B 107.9
H59A C59B H59B 109.5
H59A C59B H59C 109.5
H59B C59B H59C 109.5
H59D C59B H59E 109.5
H59D C59B H59F 109.5
H59E C59B H59F 109.5
C58B C59B H59A 109.5
C58B C59B H59B 109.5
C58B C59B H59C 109.5
C58C C59B H59D 109.5
C58C C59B H59E 109.5
C58C C59B H59F 109.5
P4B C60B H60A 109.3
P4B C60B H60B 109.3
H60A C60B H60B 107.9
C61B C60B P4B 111.8(9)
C61B C60B H60A 109.3
C61B C60B H60B 109.3
C60B C61B H61A 109.5
C60B C61B H61B 109.5
C60B C61B H61C 109.5
H61A C61B H61B 109.5
H61A C61B H61C 109.5
H61B C61B H61C 109.5
P4B C58B H58A 108.5
P4B C58B H58B 108.5
C59B C58B P4B 115.2(8)
C59B C58B H58A 108.5
C59B C58B H58B 108.5
H58A C58B H58B 107.5
P4 C58A H58G 110.4
P4 C58A H58H 110.4
C59 C58A P4 106.6(12)
C59 C58A H58G 110.4
C59 C58A H58H 110.4
H58G C58A H58H 108.6
P4 C60A H60G 107.0
P4 C60A H60H 107.0
C61 C60A P4 121.3(14)
C61 C60A H60G 107.0
C61 C60A H60H 107.0
H60G C60A H60H 106.7
P4 C56A H56G 110.7
P4 C56A H56H 110.7
C57 C56A P4 105.3(12)
C57 C56A H56G 110.7
C57 C56A H56H 110.7
H56G C56A H56H 108.8
H61D C61C H61E 109.5
H61D C61C H61F 109.5
H61E C61C H61F 109.5
C60C C61C H61D 109.5
C60C C61C H61E 109.5
C60C C61C H61F 109.5
P4B C60C H60C 110.3
P4B C60C H60D 110.3
C61C C60C P4B 107.0(18)
C61C C60C H60C 110.3
C61C C60C H60D 110.3
H60C C60C H60D 108.6
P4B C56C H56C 109.5
P4B C56C H56D 109.5
C57B C56C P4B 110.6(10)
C57B C56C H56C 109.5
C57B C56C H56D 109.5
H56C C56C H56D 108.1
P4B C58C H58C 108.6
P4B C58C H58D 108.6
C59B C58C P4B 114.5(10)
C59B C58C H58C 108.6
C59B C58C H58D 108.6
H58C C58C H58D 107.6
Cl2A C63A H63G 109.6
Cl2A C63A H63H 109.6
Cl1A C63A Cl2A 110.2(11)
Cl1A C63A H63G 109.6
Cl1A C63A H63H 109.6
H63G C63A H63H 108.1
O4B S1B O5B 109.0(5)
O4B S1B C62B 105.1(5)
O4B S1B O6B 118.3(5)
O5B S1B C62B 103.6(5)
O5B S1B O6B 114.1(5)
O6B S1B C62B 105.3(5)
F2B C62B S1B 110.8(7)
F2B C62B F1B 100.7(9)
F3B C62B S1B 114.4(8)
F3B C62B F2B 114.2(9)
F3B C62B F1B 102.1(9)
F1B C62B S1B 113.5(7)
O6C S1C C62C 103.6(9)
O6C S1C O4C 105.8(9)
O6C S1C O5C 131.9(10)
O4C S1C C62C 100.2(9)
O5C S1C C62C 112.7(10)
O5C S1C O4C 97.9(10)
F3C C62C S1C 112.3(11)
F2C C62C S1C 118.2(12)
F2C C62C F3C 103.2(13)
F1C C62C S1C 119.3(12)
F1C C62C F3C 108.0(14)
F1C C62C F2C 93.4(12)

loop_
_geom_bond_atom_site_label_1
_geom_bond_atom_site_label_2
_geom_bond_distance
Pt1 Ag1 2.8848(4)
Pt1 P3 2.1817(10)
Pt1 C1 2.105(3)
Pt1 C19 2.106(4)
Pt1 C37 2.107(4)
Pt1B Ag1B 2.8829(4)
Pt1B P3B 2.1793(10)
Pt1B C1B 2.104(4)
Pt1B C37B 2.085(4)
Pt1B C19B 2.091(4)
Ag1 P4 2.3788(13)
Ag1 C1 2.224(4)
Ag1B P4B 2.3461(15)
Ag1B C1B 2.191(4)
P2B C1B 1.742(4)
P2B C26B 1.806(4)
P2B C32B 1.792(4)
P2B C20B 1.815(4)
P2 C1 1.745(4)
P2 C26 1.811(4)
P2 C20 1.803(4)
P2 C32 1.783(4)
P1 C1 1.741(4)
P1 C14 1.787(4)
P1 C8 1.807(4)
P1 C2 1.811(4)
P1B C1B 1.746(4)
P1B C8B 1.804(4)
P1B C14B 1.788(4)
P1B C2B 1.811(4)
P3 O3 1.594(3)
P3 O1 1.610(3)
P3 O2 1.613(3)
P3B O2B 1.594(3)
P3B O3B 1.612(3)
P3B O1B 1.609(3)
P4 C56 1.892(8)
P4 C58 1.792(8)
P4 C60 1.811(8)
P4 C58A 1.976(19)
P4 C60A 1.73(2)
P4 C56A 1.76(2)
P4B C56B 1.950(12)
P4B C60B 1.863(12)
P4B C58B 1.648(11)
P4B C60C 1.67(2)
P4B C56C 1.839(19)
P4B C58C 2.009(15)
O2B C44B 1.410(5)
C26B C27B 1.393(6)
C26B C31B 1.390(6)
C32B C37B 1.404(6)
C32B C33B 1.394(6)
C20B C25B 1.402(6)
C20B C21B 1.388(6)
C37B C36B 1.408(6)
C27B H27B 0.9500
C27B C28B 1.387(6)
C36B H36B 0.9500
C36B C35B 1.380(6)
C33B H33B 0.9500
C33B C34B 1.386(6)
O3 C50 1.402(5)
O3B C50B 1.387(5)
O1 C38 1.408(6)
O2 C44 1.396(5)
C19 C14 1.410(5)
C19 C18 1.408(5)
C14 C15 1.387(5)
C8 C9 1.401(6)
C8 C13 1.393(5)
C37 C36 1.404(5)
C37 C32 1.420(5)
C2 C7 1.400(5)
C2 C3 1.395(5)
C19B C14B 1.414(5)
C19B C18B 1.402(6)
C21 H21 0.9500
C21 C20 1.391(6)
C21 C22 1.390(6)
C8B C13B 1.395(6)
C8B C9B 1.394(6)
C14B C15B 1.396(6)
C36 H36 0.9500
C36 C35 1.385(6)
C26 C27 1.394(6)
C26 C31 1.395(6)
C18B H18B 0.9500
C18B C17B 1.379(6)
C20 C25 1.392(6)
C50 C55 1.361(7)
C50 C51 1.387(7)
C10 H10 0.9500
C10 C9 1.393(6)
C10 C11 1.368(7)
C9 H9 0.9500
C13B H13B 0.9500
C13B C12B 1.381(6)
C35B H35B 0.9500
C35B C34B 1.382(7)
C24 H24 0.9500
C24 C25 1.380(6)
C24 C23 1.377(7)
C25B H25B 0.9500
C25B C24B 1.389(7)
C32 C33 1.396(6)
C13 H13 0.9500
C13 C12 1.379(6)
C17 H17 0.9500
C17 C18 1.395(6)
C17 C16 1.381(6)
C44 C49 1.368(6)
C44 C45 1.367(7)
C18 H18 0.9500
C27 H27 0.9500
C27 C28 1.388(7)
C21B H21B 0.9500
C21B C22B 1.390(6)
C31 H31 0.9500
C31 C30 1.392(7)
C34B H34B 0.9500
C25 H25 0.9500
C33 H33 0.9500
C33 C34 1.374(6)
C35 H35 0.9500
C35 C34 1.390(7)
C50B C55B 1.381(8)
C50B C51B 1.376(7)
C10B H10B 0.9500
C10B C9B 1.386(7)
C10B C11B 1.377(7)
C38 C43 1.364(8)
C38 C39 1.365(7)
C11 H11 0.9500
C11 C12 1.380(7)
C16 H16 0.9500
C16 C15 1.386(6)
C9B H9B 0.9500
C23 H23 0.9500
C23 C22 1.390(6)
C49 H49 0.9500
C49 C48 1.386(7)
C34 H34 0.9500
C15 H15 0.9500
C47 H47 0.9500
C47 C48 1.367(8)
C47 C46 1.379(8)
C22 H22 0.9500
C30 H30 0.9500
C30 C29 1.378(7)
C15B H15B 0.9500
C15B C16B 1.375(7)
C12 H12 0.9500
C55B H55B 0.9500
C55B C54B 1.404(8)
C17B H17B 0.9500
C17B C16B 1.377(7)
C48 H48 0.9500
C24B H24B 0.9500
C24B C23B 1.374(8)
C45 H45 0.9500
C45 C46 1.388(7)
C11B H11B 0.9500
C11B C12B 1.369(7)
C43 H43 0.9500
C43 C42 1.390(9)
C12B H12B 0.9500
C22B H22B 0.9500
C22B C23B 1.379(8)
C55 H55 0.9500
C55 C54 1.385(7)
C39 H39 0.9500
C39 C40 1.383(8)
C28 H28 0.9500
C28 C29 1.372(8)
C46 H46 0.9500
S1 O4 1.432(4)
S1 O5 1.433(4)
S1 O6 1.428(4)
S1 C62 1.815(5)
O1B C38B 1.412(5)
F1 C62 1.332(6)
F3 C62 1.325(6)
C7 H7 0.9500
C7 C6 1.378(6)
C6 H6 0.9500
C6 C5 1.378(7)
C44B C45B 1.376(6)
C44B C49B 1.378(6)
C2B C7B 1.381(7)
C2B C3B 1.397(7)
C3 H3 0.9500
C3 C4 1.385(6)
C28B H28B 0.9500
C28B C29B 1.375(7)
C31B H31B 0.9500
C31B C30B 1.382(7)
C45B H45B 0.9500
C45B C46B 1.376(7)
C38B C39B 1.360(7)
C38B C43B 1.357(7)
C42B H42B 0.9500
C42B C43B 1.378(8)
C42B C41B 1.332(11)
C16B H16B 0.9500
C7B H7B 0.9500
C7B C6B 1.413(7)
C39B H39B 0.9500
C39B C40B 1.386(9)
C43B H43B 0.9500
C6B H6B 0.9500
C6B C5B 1.372(10)
C62 F2 1.317(6)
C30B H30B 0.9500
C30B C29B 1.374(7)
C53 H53 0.9500
C53 C54 1.372(8)
C53 C52 1.360(8)
C3B H3B 0.9500
C3B C4B 1.389(7)
C29B H29B 0.9500
C51 H51 0.9500
C51 C52 1.378(6)
C41B H41B 0.9500
C41B C40B 1.364(11)
C54 H54 0.9500
C51B H51B 0.9500
C51B C52B 1.376(9)
C23B H23B 0.9500
C29 H29 0.9500
C52 H52 0.9500
C57 H57G 0.9800
C57 H57H 0.9800
C57 H57I 0.9800
C57 H57J 0.9800
C57 H57K 0.9800
C57 H57L 0.9800
C57 C56 1.535(10)
C57 C56A 1.75(3)
C54B H54B 0.9500
C54B C53B 1.368(12)
C56 H56E 0.9900
C56 H56F 0.9900
C61 H61G 0.9800
C61 H61H 0.9800
C61 H61I 0.9800
C61 H61J 0.9800
C61 H61K 0.9800
C61 H61L 0.9800
C61 C60 1.488(10)
C61 C60A 1.50(2)
C58 H58E 0.9900
C58 H58F 0.9900
C58 C59 1.577(12)
C59 H59G 0.9800
C59 H59H 0.9800
C59 H59I 0.9800
C59 H59J 0.9800
C59 H59K 0.9800
C59 H59L 0.9800
C59 C58A 1.46(2)
C60 H60E 0.9900
C60 H60F 0.9900
C40B H40B 0.9500
C57B H57A 0.9800
C57B H57B 0.9800
C57B H57C 0.9800
C57B H57D 0.9800
C57B H57E 0.9800
C57B H57F 0.9800
C57B C56B 1.436(14)
C57B C56C 1.593(18)
C47B H47B 0.9500
C47B C46B 1.360(7)
C47B C48B 1.368(7)
C4 H4 0.9500
C4 C5 1.378(6)
C5 H5 0.9500
C46B H46B 0.9500
C49B H49B 0.9500
C49B C48B 1.382(7)
C48B H48B 0.9500
C4B H4B 0.9500
C4B C5B 1.352(10)
C5B H5B 0.9500
C40 H40 0.9500
C40 C41 1.355(10)
C52B H52B 0.9500
C52B C53B 1.364(12)
C41 H41 0.9500
C41 C42 1.341(10)
C42 H42 0.9500
C53B H53B 0.9500
Cl1B C63B 1.765(9)
Cl2B C63B 1.717(9)
Cl1 C63 1.720(10)
C63B H63A 0.9900
C63B H63B 0.9900
C63B H63C 0.9900
C63B H63D 0.9900
C63B Cl1C 1.633(13)
C63B Cl2C 1.780(14)
Cl2 C63 1.765(10)
C63 H63E 0.9900
C63 H63F 0.9900
Cl2A C63A 1.745(16)
Cl1A C63A 1.736(16)
C56B H56A 0.9900
C56B H56B 0.9900
C59B H59A 0.9800
C59B H59B 0.9800
C59B H59C 0.9800
C59B H59D 0.9800
C59B H59E 0.9800
C59B H59F 0.9800
C59B C58B 1.630(16)
C59B C58C 1.246(19)
C60B H60A 0.9900
C60B H60B 0.9900
C60B C61B 1.505(16)
C61B H61A 0.9800
C61B H61B 0.9800
C61B H61C 0.9800
C58B H58A 0.9900
C58B H58B 0.9900
C58A H58G 0.9900
C58A H58H 0.9900
C60A H60G 0.9900
C60A H60H 0.9900
C56A H56G 0.9900
C56A H56H 0.9900
C61C H61D 0.9800
C61C H61E 0.9800
C61C H61F 0.9800
C61C C60C 1.65(4)
C60C H60C 0.9900
C60C H60D 0.9900
C56C H56C 0.9900
C56C H56D 0.9900
C58C H58C 0.9900
C58C H58D 0.9900
C63A H63G 0.9900
C63A H63H 0.9900
S1B O4B 1.353(7)
S1B O5B 1.413(7)
S1B C62B 1.771(10)
S1B O6B 1.416(8)
O6C S1C 1.393(12)
F2B C62B 1.389(11)
F3B C62B 1.319(11)
F1B C62B 1.389(11)
S1C C62C 1.667(17)
S1C O4C 1.499(12)
S1C O5C 1.434(13)
F3C C62C 1.354(14)
C62C F2C 1.335(14)
C62C F1C 1.296(14)

loop_
_geom_torsion_atom_site_label_1
_geom_torsion_atom_site_label_2
_geom_torsion_atom_site_label_3
_geom_torsion_atom_site_label_4
_geom_torsion
Pt1 P3 O3 C50 -177.8(3)
Pt1 P3 O1 C38 -53.4(4)
Pt1 P3 O2 C44 34.9(4)
Pt1 C19 C14 P1 1.2(4)
Pt1 C19 C14 C15 177.4(3)
Pt1 C19 C18 C17 -175.4(3)
Pt1 C37 C36 C35 -177.5(4)
Pt1 C37 C32 P2 -3.9(4)
Pt1 C37 C32 C33 178.7(3)
Pt1B P3B O2B C44B -165.6(3)
Pt1B P3B O3B C50B -41.1(4)
Pt1B P3B O1B C38B 60.8(3)
Pt1B C37B C36B C35B -171.3(4)
Pt1B C19B C14B P1B 1.9(4)
Pt1B C19B C14B C15B -179.4(3)
Pt1B C19B C18B C17B 176.2(3)
Ag1 P4 C56 C57 -54.4(6)
Ag1 P4 C58 C59 -71.7(7)
Ag1 P4 C60 C61 -50.3(7)
Ag1 P4 C60A C61 65.3(17)
Ag1 P4 C56A C57 56.3(13)
Ag1B P4B C60B C61B 69.0(8)
Ag1B P4B C58B C59B -21.7(11)
Ag1B P4B C60C C61C 50(2)
Ag1B P4B C56C C57B 52.0(14)
P2B C26B C27B C28B -177.2(4)
P2B C26B C31B C30B 178.2(4)
P2B C32B C37B Pt1B -5.1(4)
P2B C32B C37B C36B -176.7(3)
P2B C32B C33B C34B 176.8(4)
P2B C20B C25B C24B -178.1(4)
P2B C20B C21B C22B 179.3(4)
P2 C26 C27 C28 173.1(4)
P2 C26 C31 C30 -173.8(4)
P2 C20 C25 C24 168.1(4)
P2 C32 C33 C34 -178.6(4)
P1 C14 C15 C16 174.9(3)
P1 C8 C9 C10 177.3(3)
P1 C8 C13 C12 -178.1(4)
P1 C2 C7 C6 178.7(4)
P1 C2 C3 C4 -180.0(4)
P1B C8B C13B C12B 174.2(4)
P1B C8B C9B C10B -174.3(4)
P1B C14B C15B C16B -177.6(4)
P1B C2B C7B C6B -172.4(4)
P1B C2B C3B C4B 172.9(4)
P3 O3 C50 C55 164.6(4)
P3 O3 C50 C51 -18.8(7)
P3 O1 C38 C43 125.9(4)
P3 O1 C38 C39 -60.6(6)
P3 O2 C44 C49 -142.1(3)
P3 O2 C44 C45 41.3(5)
P3B O2B C44B C45B -32.9(6)
P3B O2B C44B C49B 148.3(4)
P3B O3B C50B C55B -42.4(6)
P3B O3B C50B C51B 141.6(4)
P3B O1B C38B C39B 123.4(4)
P3B O1B C38B C43B -58.6(6)
C1B P2B C26B C27B 88.0(4)
C1B P2B C26B C31B -89.1(4)
C1B P2B C32B C37B 22.0(3)
C1B P2B C32B C33B -154.6(4)
C1B P2B C20B C25B -172.3(3)
C1B P2B C20B C21B 8.0(4)
C1B P1B C8B C13B 41.4(4)
C1B P1B C8B C9B -144.5(3)
C1B P1B C14B C19B -19.6(4)
C1B P1B C14B C15B 161.6(4)
C1B P1B C2B C7B 82.0(4)
C1B P1B C2B C3B -90.0(4)
C1 P2 C26 C27 149.2(4)
C1 P2 C26 C31 -37.6(4)
C1 P2 C20 C21 84.9(4)
C1 P2 C20 C25 -84.5(4)
C1 P2 C32 C37 21.0(3)
C1 P2 C32 C33 -161.6(3)
C1 P1 C14 C19 -16.1(3)
C1 P1 C14 C15 167.5(3)
C1 P1 C8 C9 -89.0(3)
C1 P1 C8 C13 88.5(4)
C1 P1 C2 C7 171.3(3)
C1 P1 C2 C3 -8.4(4)
O2B P3B O3B C50B 84.5(4)
O2B P3B O1B C38B -70.3(3)
O2B C44B C45B C46B 178.6(5)
O2B C44B C49B C48B 179.9(4)
C26B P2B C1B Pt1B 89.7(2)
C26B P2B C1B Ag1B -179.81(17)
C26B P2B C1B P1B -46.3(3)
C26B P2B C32B C37B -101.1(3)
C26B P2B C32B C33B 82.2(4)
C26B P2B C20B C25B -43.9(4)
C26B P2B C20B C21B 136.4(4)
C26B C27B C28B C29B -0.9(7)
C26B C31B C30B C29B -1.2(8)
C32B P2B C1B Pt1B -29.3(2)
C32B P2B C1B Ag1B 61.2(2)
C32B P2B C1B P1B -165.3(2)
C32B P2B C26B C27B -157.6(3)
C32B P2B C26B C31B 25.2(4)
C32B P2B C20B C25B 73.0(4)
C32B P2B C20B C21B -106.7(4)
C32B C37B C36B C35B -0.4(7)
C32B C33B C34B C35B -0.1(8)
C20B P2B C1B Pt1B -148.29(18)
C20B P2B C1B Ag1B -57.8(2)
C20B P2B C1B P1B 75.7(3)
C20B P2B C26B C27B -41.0(4)
C20B P2B C26B C31B 141.9(4)
C20B P2B C32B C37B 146.2(3)
C20B P2B C32B C33B -30.4(4)
C20B C25B C24B C23B -2.5(8)
C20B C21B C22B C23B 0.1(8)
C37B C32B C33B C34B 0.4(7)
C37B C36B C35B C34B 0.7(8)
C27B C26B C31B C30B 1.1(7)
C27B C28B C29B C30B 0.8(8)
C36B C35B C34B C33B -0.4(8)
C33B C32B C37B Pt1B 171.4(3)
C33B C32B C37B C36B -0.1(6)
O3 P3 O1 C38 78.4(4)
O3 P3 O2 C44 -91.7(3)
O3 C50 C55 C54 177.5(5)
O3 C50 C51 C52 -176.8(4)
O3B P3B O2B C44B 66.5(4)
O3B P3B O1B C38B -175.0(3)
O3B C50B C55B C54B -174.5(4)
O3B C50B C51B C52B 174.2(5)
O1 P3 O3 C50 46.4(4)
O1 P3 O2 C44 162.6(3)
O1 C38 C43 C42 174.0(5)
O1 C38 C39 C40 -175.7(5)
O2 P3 O3 C50 -49.2(4)
O2 P3 O1 C38 -178.1(4)
O2 C44 C49 C48 -176.7(4)
O2 C44 C45 C46 176.4(4)
C19 C14 C15 C16 -1.2(6)
C14 P1 C1 Pt1 23.9(2)
C14 P1 C1 Ag1 -68.2(2)
C14 P1 C1 P2 159.8(2)
C14 P1 C8 C9 156.4(3)
C14 P1 C8 C13 -26.1(4)
C14 P1 C2 C7 -71.6(4)
C14 P1 C2 C3 108.7(3)
C14 C19 C18 C17 4.8(6)
C8 P1 C1 Pt1 -92.9(2)
C8 P1 C1 Ag1 175.01(17)
C8 P1 C1 P2 43.0(3)
C8 P1 C14 C19 107.2(3)
C8 P1 C14 C15 -69.2(4)
C8 P1 C2 C7 42.8(4)
C8 P1 C2 C3 -136.9(3)
C8 C13 C12 C11 0.9(8)
C37 C36 C35 C34 -0.1(8)
C37 C32 C33 C34 -1.4(7)
C2 P1 C1 Pt1 145.40(18)
C2 P1 C1 Ag1 53.3(2)
C2 P1 C1 P2 -78.7(3)
C2 P1 C14 C19 -140.7(3)
C2 P1 C14 C15 42.9(4)
C2 P1 C8 C9 39.1(4)
C2 P1 C8 C13 -143.5(4)
C2 C7 C6 C5 1.9(7)
C2 C3 C4 C5 0.7(7)
C19B C14B C15B C16B 3.7(7)
C19B C18B C17B C16B 1.4(7)
C21 C20 C25 C24 -1.2(6)
C8B P1B C1B Pt1B -87.3(2)
C8B P1B C1B Ag1B -179.05(17)
C8B P1B C1B P2B 49.2(3)
C8B P1B C14B C19B 102.6(3)
C8B P1B C14B C15B -76.2(4)
C8B P1B C2B C7B -47.7(4)
C8B P1B C2B C3B 140.3(4)
C8B C13B C12B C11B 0.4(7)
C14B P1B C1B Pt1B 28.2(2)
C14B P1B C1B Ag1B -63.6(2)
C14B P1B C1B P2B 164.7(2)
C14B P1B C8B C13B -72.7(4)
C14B P1B C8B C9B 101.4(4)
C14B P1B C2B C7B -162.9(4)
C14B P1B C2B C3B 25.1(4)
C14B C19B C18B C17B 1.9(6)
C14B C15B C16B C17B -0.1(8)
C36 C37 C32 P2 179.2(3)
C36 C37 C32 C33 1.9(6)
C36 C35 C34 C33 0.7(8)
C26 P2 C1 Pt1 86.5(2)
C26 P2 C1 Ag1 176.37(17)
C26 P2 C1 P1 -49.9(3)
C26 P2 C20 C21 -144.1(3)
C26 P2 C20 C25 46.6(4)
C26 P2 C32 C37 -103.2(3)
C26 P2 C32 C33 74.2(4)
C26 C27 C28 C29 0.1(8)
C26 C31 C30 C29 1.0(7)
C18B C19B C14B P1B 176.7(3)
C18B C19B C14B C15B -4.5(6)
C18B C17B C16B C15B -2.4(8)
C20 P2 C1 Pt1 -147.93(18)
C20 P2 C1 Ag1 -58.1(2)
C20 P2 C1 P1 75.7(3)
C20 P2 C26 C27 21.7(4)
C20 P2 C26 C31 -165.2(3)
C20 P2 C32 C37 140.9(3)
C20 P2 C32 C33 -41.7(4)
C20 C21 C22 C23 0.5(7)
C50 C55 C54 C53 -0.3(8)
C50 C51 C52 C53 -0.5(8)
C10 C11 C12 C13 -0.3(9)
C9 C8 C13 C12 -0.6(7)
C9 C10 C11 C12 -0.5(8)
C13B C8B C9B C10B -0.2(7)
C24 C23 C22 C21 -1.5(8)
C25B C20B C21B C22B -0.4(7)
C25B C24B C23B C22B 2.2(9)
C32 P2 C1 Pt1 -28.7(2)
C32 P2 C1 Ag1 61.2(2)
C32 P2 C1 P1 -165.1(2)
C32 P2 C26 C27 -96.5(4)
C32 P2 C26 C31 76.6(4)
C32 P2 C20 C21 -29.8(4)
C32 P2 C20 C25 160.9(3)
C32 C37 C36 C35 -1.1(7)
C32 C33 C34 C35 0.0(7)
C13 C8 C9 C10 -0.2(6)
C17 C16 C15 C14 3.1(6)
C44 C49 C48 C47 0.3(8)
C44 C45 C46 C47 0.0(8)
C18 C19 C14 P1 -179.0(3)
C18 C19 C14 C15 -2.7(6)
C18 C17 C16 C15 -1.1(7)
C27 C26 C31 C30 -0.4(7)
C27 C28 C29 C30 0.4(8)
C21B C20B C25B C24B 1.6(7)
C21B C22B C23B C24B -1.0(9)
C31 C26 C27 C28 -0.1(7)
C31 C30 C29 C28 -1.0(8)
C25 C24 C23 C22 1.1(8)
C50B C55B C54B C53B -0.1(8)
C50B C51B C52B C53B 1.1(10)
C10B C11B C12B C13B -0.6(8)
C38 C43 C42 C41 1.1(11)
C38 C39 C40 C41 2.9(9)
C11 C10 C9 C8 0.8(7)
C16 C17 C18 C19 -3.0(7)
C9B C8B C13B C12B 0.0(6)
C9B C10B C11B C12B 0.3(8)
C23 C24 C25 C20 0.2(7)
C49 C44 C45 C46 -0.1(7)
C22 C21 C20 P2 -168.6(4)
C22 C21 C20 C25 0.9(6)
C55B C50B C51B C52B -1.8(8)
C55B C54B C53B C52B -0.5(10)
C48 C47 C46 C45 0.2(8)
C45 C44 C49 C48 -0.1(7)
C11B C10B C9B C8B 0.1(8)
C43 C38 C39 C40 -2.4(8)
C55 C50 C51 C52 -0.5(8)
C39 C38 C43 C42 0.4(9)
C39 C40 C41 C42 -1.4(10)
C46 C47 C48 C49 -0.3(8)
O1B P3B O2B C44B -29.0(4)
O1B P3B O3B C50B -170.2(4)
O1B C38B C39B C40B 178.4(6)
O1B C38B C43B C42B -178.5(5)
O4 S1 C62 F1 -60.1(4)
O4 S1 C62 F3 58.9(4)
O4 S1 C62 F2 179.4(4)
O5 S1 C62 F1 60.3(4)
O5 S1 C62 F3 179.2(4)
O5 S1 C62 F2 -60.2(4)
C7 C2 C3 C4 0.3(6)
C7 C6 C5 C4 -0.9(8)
C44B C45B C46B C47B 2.6(9)
C44B C49B C48B C47B 0.5(8)
C2B P1B C1B Pt1B 146.8(2)
C2B P1B C1B Ag1B 55.1(3)
C2B P1B C1B P2B -76.7(3)
C2B P1B C8B C13B 169.7(3)
C2B P1B C8B C9B -16.2(4)
C2B P1B C14B C19B -140.6(3)
C2B P1B C14B C15B 40.6(4)
C2B C7B C6B C5B -0.5(8)
C2B C3B C4B C5B -0.4(9)
C3 C2 C7 C6 -1.6(6)
C3 C4 C5 C6 -0.4(8)
O6 S1 C62 F1 -179.5(4)
O6 S1 C62 F3 -60.6(4)
O6 S1 C62 F2 60.0(4)
C31B C26B C27B C28B -0.1(6)
C31B C30B C29B C28B 0.2(9)
C45B C44B C49B C48B 1.1(8)
C38B C39B C40B C41B 0.8(11)
C42B C41B C40B C39B -1.7(12)
C7B C2B C3B C4B 0.8(8)
C7B C6B C5B C4B 0.9(9)
C39B C38B C43B C42B -0.5(9)
C43B C38B C39B C40B 0.3(9)
C43B C42B C41B C40B 1.5(11)
C3B C2B C7B C6B -0.4(7)
C3B C4B C5B C6B -0.5(10)
C51 C50 C55 C54 0.9(8)
C41B C42B C43B C38B -0.4(10)
C54 C53 C52 C51 1.1(8)
C51B C50B C55B C54B 1.3(7)
C51B C52B C53B C54B 0.1(11)
C52 C53 C54 C55 -0.7(9)
C56 P4 C58 C59 172.1(6)
C56 P4 C60 C61 66.2(7)
C58 P4 C56 C57 72.4(6)
C58 P4 C60 C61 170.8(6)
C60 P4 C56 C57 -179.9(6)
C60 P4 C58 C59 66.2(7)
C46B C47B C48B C49B -0.5(9)
C49B C44B C45B C46B -2.6(8)
C48B C47B C46B C45B -1.1(9)
C40 C41 C42 C43 -0.6(11)
C56B P4B C60B C61B -173.0(8)
C56B P4B C58B C59B -152.7(8)
C60B P4B C58B C59B 102.1(9)
C58B P4B C60B C61B -60.3(10)
C58A P4 C60A C61 -63.3(17)
C58A P4 C56A C57 -174.2(11)
C60A P4 C56A C57 -68.2(15)
C56A P4 C60A C61 -172.2(15)
C60C P4B C56C C57B -86.4(16)
C56C P4B C60C C61C -178.4(17)
C58C P4B C60C C61C -78.0(18)
C58C P4B C56C C57B 165.6(12)
O6C S1C C62C F3C -70.7(13)
O6C S1C C62C F2C 49.3(14)
O6C S1C C62C F1C 161.5(13)
O4B S1B C62B F2B 49.8(9)
O4B S1B C62B F3B -179.3(8)
O4B S1B C62B F1B -62.7(8)
O5B S1B C62B F2B -64.5(8)
O5B S1B C62B F3B 66.4(9)
O5B S1B C62B F1B -177.0(7)
O4C S1C C62C F3C -179.8(12)
O4C S1C C62C F2C -59.9(14)
O4C S1C C62C F1C 52.4(14)
O5C S1C C62C F3C 77.1(14)
O5C S1C C62C F2C -162.9(13)
O5C S1C C62C F1C -50.7(16)
O6B S1B C62B F2B 175.4(8)
O6B S1B C62B F3B -53.6(9)
O6B S1B C62B F1B 62.9(8)
